data_7039038
loop_
_publ_author_name
'Hu, Gonghao'
'Miao, Hao'
'Mei, Hua'
'Zhou, Shuai'
'Xu, Yan'

_publ_section_title
;
 Two novel bi-functional hybrid materials constructed from POMs and a
 Schiff base with excellent third-order NLO and catalytic properties.
;
_journal_issue 19
_journal_name_full 'Dalton transactions (Cambridge, England : 2003)'
_journal_page_first 7947
_journal_page_last 7951
_journal_paper_doi 10.1039/c6dt00138f
_journal_volume 45
_journal_year 2016
_chemical_formula_sum 'C55 H111 B2 Co5 N35 O108 W24'
_chemical_formula_weight 7719.45
_space_group_crystal_system triclinic
_space_group_IT_number 2
_space_group_name_Hall '-P 1'
_space_group_name_H-M_alt 'P -1'
_symmetry_space_group_name_Hall '-P 1'
_symmetry_space_group_name_H-M 'P -1'
_atom_sites_solution_hydrogens geom
_audit_creation_method SHELXL-2014/7
_audit_update_record
;
2016-03-04 deposited with the CCDC.
2016-04-15 downloaded from the CCDC.
;
_cell_angle_alpha 87.375(2)
_cell_angle_beta 80.115(2)
_cell_angle_gamma 85.161(2)
_cell_formula_units_Z 2
_cell_length_a 13.2288(16)
_cell_length_b 23.019(3)
_cell_length_c 25.386(3)
_cell_measurement_reflns_used 9945
_cell_measurement_temperature 296(2)
_cell_measurement_theta_max 26.14
_cell_measurement_theta_min 2.31
_cell_volume 7584.6(16)
_computing_cell_refinement 'SAINT (Bruker, 2005)'
_computing_data_collection 'APEX2 (Bruker, 2005)'
_computing_structure_refinement 'SHELXL-2014/7 (Sheldrick, 2014)'
_diffrn_ambient_temperature 296(2)
_diffrn_measured_fraction_theta_full 0.984
_diffrn_measured_fraction_theta_max 0.974
_diffrn_measurement_device_type 'Bruker Apex2 CCD'
_diffrn_measurement_method '\w scans'
_diffrn_radiation_type MoK\a
_diffrn_radiation_wavelength 0.71073
_diffrn_reflns_av_R_equivalents 0.0570
_diffrn_reflns_av_unetI/netI 0.0905
_diffrn_reflns_Laue_measured_fraction_full 0.984
_diffrn_reflns_Laue_measured_fraction_max 0.974
_diffrn_reflns_limit_h_max 15
_diffrn_reflns_limit_h_min -16
_diffrn_reflns_limit_k_max 27
_diffrn_reflns_limit_k_min -27
_diffrn_reflns_limit_l_max 30
_diffrn_reflns_limit_l_min -30
_diffrn_reflns_number 55248
_diffrn_reflns_point_group_measured_fraction_full 0.984
_diffrn_reflns_point_group_measured_fraction_max 0.974
_diffrn_reflns_theta_full 25.242
_diffrn_reflns_theta_max 25.500
_diffrn_reflns_theta_min 0.815
_exptl_absorpt_coefficient_mu 18.758
_exptl_absorpt_correction_T_max 0.2556
_exptl_absorpt_correction_T_min 0.1942
_exptl_absorpt_correction_type multi-scan
_exptl_absorpt_process_details '(SADABS; Sheldrick, 2003)'
_exptl_crystal_colour schistose
_exptl_crystal_density_diffrn 3.380
_exptl_crystal_description yellow
_exptl_crystal_F_000 6942
_exptl_crystal_size_max 0.130
_exptl_crystal_size_mid 0.100
_exptl_crystal_size_min 0.100
_refine_diff_density_max 3.879
_refine_diff_density_min -2.063
_refine_diff_density_rms 0.355
_refine_ls_extinction_coef 0.000021(5)
_refine_ls_extinction_expression Fc^*^=kFc[1+0.001xFc^2^\l^3^/sin(2\q)]^-1/4^
_refine_ls_extinction_method 'SHELXL-2014/7 (Sheldrick 2014'
_refine_ls_goodness_of_fit_ref 1.024
_refine_ls_hydrogen_treatment constr
_refine_ls_matrix_type full
_refine_ls_number_parameters 2072
_refine_ls_number_reflns 27484
_refine_ls_number_restraints 311
_refine_ls_restrained_S_all 1.024
_refine_ls_R_factor_all 0.0877
_refine_ls_R_factor_gt 0.0524
_refine_ls_shift/su_max 0.001
_refine_ls_shift/su_mean 0.000
_refine_ls_structure_factor_coef Fsqd
_refine_ls_weighting_details 'w=1/[\s^2^(Fo^2^)+(0.0693P)^2^] where P=(Fo^2^+2Fc^2^)/3'
_refine_ls_weighting_scheme calc
_refine_ls_wR_factor_gt 0.1300
_refine_ls_wR_factor_ref 0.1459
_reflns_Friedel_coverage 0.000
_reflns_number_gt 18962
_reflns_number_total 27484
_reflns_threshold_expression 'I > 2\s(I)'
_cod_data_source_file c6dt00138f2.cif
_cod_data_source_block hgh-8
_cod_depositor_comments 'Adding full bibliography for 7039038--7039039.cif.'
_cod_original_cell_volume 7584.7(16)
_cod_database_code 7039038
_shelx_shelxl_version_number 2014/7
_shelx_space_group_comment
;
The symmetry employed for this shelxl refinement is uniquely defined
by the following loop, which should always be used as a source of
symmetry information in preference to the above space-group names.
They are only intended as comments.
;
_shelx_estimated_absorpt_t_min 0.194
_shelx_estimated_absorpt_t_max 0.256

loop_
_space_group_symop_operation_xyz
'x, y, z'
'-x, -y, -z'

loop_
_atom_site_label
_atom_site_type_symbol
_atom_site_fract_x
_atom_site_fract_y
_atom_site_fract_z
_atom_site_U_iso_or_equiv
_atom_site_adp_type
_atom_site_occupancy
_atom_site_site_symmetry_order
_atom_site_calc_flag
_atom_site_refinement_flags_posn
_atom_site_refinement_flags_adp
_atom_site_refinement_flags_occupancy
W1 W 0.63969(5) 0.66130(3) 0.14376(2) 0.02586(15) Uani 1 1 d . . .
W2 W 1.13755(5) 0.30546(3) 0.28018(3) 0.02916(15) Uani 1 1 d . . .
W3 W 0.89433(5) 0.24290(3) 0.11330(3) 0.02642(15) Uani 1 1 d . . .
W4 W 0.37631(5) 0.59838(3) 0.28513(3) 0.02598(15) Uani 1 1 d . . .
W5 W 1.15165(5) 0.17025(3) 0.08142(3) 0.02604(15) Uani 1 1 d . . .
W6 W 0.62397(5) 0.53631(3) 0.21502(3) 0.02547(15) Uani 1 1 d . . .
W7 W 0.39825(5) 0.72515(3) 0.21830(3) 0.02958(16) Uani 1 1 d . . .
W8 W 0.81490(5) 0.74655(3) 0.27993(3) 0.03368(17) Uani 1 1 d . . .
W9 W 0.93972(5) 0.09123(3) 0.15541(3) 0.02645(15) Uani 1 1 d . . .
W10 W 0.82920(4) 0.61173(3) 0.20751(2) 0.02254(14) Uani 1 1 d . . .
W11 W 0.79476(5) 0.27245(3) 0.23900(3) 0.03097(16) Uani 1 1 d . . .
W12 W 0.57352(5) 0.53902(3) 0.36141(3) 0.03009(16) Uani 1 1 d . . .
W13 W 1.24638(5) 0.27029(3) 0.14365(3) 0.02583(15) Uani 1 1 d . . .
W14 W 1.28466(5) 0.13020(3) 0.17896(3) 0.03204(17) Uani 1 1 d . . .
W15 W 0.78713(5) 0.60714(3) 0.35288(3) 0.03077(16) Uani 1 1 d . . .
W16 W 0.83607(5) 0.11952(3) 0.28023(3) 0.03274(17) Uani 1 1 d . . .
W17 W 0.36059(5) 0.72079(3) 0.35114(3) 0.03631(18) Uani 1 1 d . . .
W18 W 1.07315(5) 0.05221(3) 0.25203(3) 0.03555(17) Uani 1 1 d . . .
W19 W 0.98770(5) 0.34519(3) 0.17446(3) 0.02651(15) Uani 1 1 d . . .
W20 W 0.63370(5) 0.79840(3) 0.21176(3) 0.03562(18) Uani 1 1 d . . .
W21 W 0.94335(5) 0.23228(3) 0.34494(3) 0.03535(17) Uani 1 1 d . . .
W22 W 1.17880(6) 0.16568(3) 0.31683(3) 0.03812(18) Uani 1 1 d . . .
W23 W 0.56866(5) 0.66380(3) 0.42160(3) 0.03859(18) Uani 1 1 d . . .
W24 W 0.59007(6) 0.80116(3) 0.34381(3) 0.04099(19) Uani 1 1 d . . .
Co1 Co 0.84453(15) 0.40718(8) -0.04486(8) 0.0248(5) Uani 1 1 d . . .
Co2 Co 1.49051(15) 0.34115(8) 0.11782(8) 0.0250(5) Uani 1 1 d . . .
Co3 Co 1.01971(17) 0.58026(10) 0.56177(9) 0.0363(6) Uani 1 1 d . . .
Co4 Co 0.83446(16) -0.03768(9) 0.10852(9) 0.0290(5) Uani 1 1 d . . .
Co5 Co 0.6936(2) 0.96791(12) 0.50752(11) 0.0579(8) Uani 1 1 d . . .
B1 B 1.0389(12) 0.1998(7) 0.2126(6) 0.019(2) Uani 1 1 d . U .
B2 B 0.6011(14) 0.6677(8) 0.2828(7) 0.029(2) Uani 1 1 d . U .
O1 O 1.3368(7) 0.3174(4) 0.1174(4) 0.028(2) Uani 1 1 d . U .
O2 O 0.6241(7) 0.6341(4) 0.3325(4) 0.023(2) Uani 1 1 d . U .
O3 O 0.6499(7) 0.6342(4) 0.2332(4) 0.023(2) Uani 1 1 d . U .
O4 O 0.5031(8) 0.6817(4) 0.1684(4) 0.032(3) Uani 1 1 d . . .
O5 O 0.6222(7) 0.5216(4) 0.2888(4) 0.026(2) Uani 1 1 d . . .
O6 O 0.7676(7) 0.5392(4) 0.2008(4) 0.021(2) Uani 1 1 d . . .
O7 O 1.0306(7) 0.2187(4) 0.0795(4) 0.026(2) Uani 1 1 d . . .
O8 O 1.1246(7) 0.3177(4) 0.1411(4) 0.032(3) Uani 1 1 d . . .
O9 O 0.4811(8) 0.6733(4) 0.2853(4) 0.027(2) Uani 1 1 d . . .
O10 O 0.8988(7) 0.0434(4) 0.1147(4) 0.031(3) Uani 1 1 d . . .
O11 O 0.6168(7) 0.5797(4) 0.1486(4) 0.030(3) Uani 1 1 d . . .
O12 O 0.8781(7) 0.1627(4) 0.1312(4) 0.025(2) Uani 1 1 d . U .
O13 O 0.3346(8) 0.6515(4) 0.2313(4) 0.033(3) Uani 1 1 d . . .
O14 O 0.4788(7) 0.5618(4) 0.2344(4) 0.024(2) Uani 1 1 d . U .
O15 O 0.7822(8) 0.1927(4) 0.2526(4) 0.031(3) Uani 1 1 d . U .
O16 O 0.7132(8) 0.5379(5) 0.3706(4) 0.033(3) Uani 1 1 d . . .
O17 O 0.7835(7) 0.6382(4) 0.1437(4) 0.022(2) Uani 1 1 d . . .
O18 O 1.0470(8) 0.3435(4) 0.2379(4) 0.031(3) Uani 1 1 d . . .
O19 O 0.6410(7) 0.7269(4) 0.2795(4) 0.027(2) Uani 1 1 d . . .
O20 O 0.4937(7) 0.7800(4) 0.2178(4) 0.030(3) Uani 1 1 d . . .
O21 O 0.8596(9) 0.2726(4) 0.2996(4) 0.038(3) Uani 1 1 d . . .
O22 O 1.0202(8) 0.0315(4) 0.1915(4) 0.033(3) Uani 1 1 d . . .
O23 O 0.8534(7) 0.3445(4) 0.2146(4) 0.026(2) Uani 1 1 d . U .
O24 O 0.4472(7) 0.5632(4) 0.3397(4) 0.027(2) Uani 1 1 d . . .
O25 O 0.9911(8) 0.4187(4) 0.1570(4) 0.035(3) Uani 1 1 d . . .
O26 O 0.2824(8) 0.5501(5) 0.2879(4) 0.036(3) Uani 1 1 d . . .
O27 O 1.1387(7) 0.1945(4) 0.1707(4) 0.030(3) Uani 1 1 d . . .
O28 O 1.1808(8) 0.1514(4) 0.0150(4) 0.038(3) Uani 1 1 d . . .
O29 O 0.9918(8) 0.1413(4) 0.2187(4) 0.031(3) Uani 1 1 d . U .
O30 O 1.4568(8) 0.4219(4) 0.0700(4) 0.036(3) Uani 1 1 d . . .
O31 O 1.3975(9) 0.0898(5) 0.1744(5) 0.053(4) Uani 1 1 d . . .
O32 O 1.2311(7) 0.2359(4) 0.0785(4) 0.026(2) Uani 1 1 d . . .
O33 O 0.8251(8) 0.5884(4) 0.2814(4) 0.030(3) Uani 1 1 d . . .
O34 O 1.1903(8) 0.0735(4) 0.2031(5) 0.038(3) Uani 1 1 d . . .
O35 O 1.3354(8) 0.2030(4) 0.1561(4) 0.032(3) Uani 1 1 d . . .
O36 O 1.0652(7) 0.1100(4) 0.1093(4) 0.030(3) Uani 1 1 d . . .
O37 O 0.5394(7) 0.5835(5) 0.4240(4) 0.034(3) Uani 1 1 d . . .
O38 O 0.6190(8) 0.4696(4) 0.1915(4) 0.038(3) Uani 1 1 d . . .
O39 O 0.8138(8) 0.6859(5) 0.3319(4) 0.034(3) Uani 1 1 d . U .
O40 O 0.4368(8) 0.6824(5) 0.3998(4) 0.040(3) Uani 1 1 d . . .
O41 O 1.0660(8) 0.2178(4) 0.2646(4) 0.037(3) Uani 1 1 d . . .
O42 O 0.6995(8) 0.4480(4) -0.0645(4) 0.029(3) Uani 1 1 d . . .
O43 O 0.9618(7) 0.2453(4) 0.1924(4) 0.028(2) Uani 1 1 d . . .
O44 O 0.9361(8) 0.3204(4) 0.1134(4) 0.034(3) Uani 1 1 d . . .
O45 O 0.8340(8) 0.2520(4) 0.0584(5) 0.038(3) Uani 1 1 d . . .
O46 O 0.7713(8) 0.7961(4) 0.2230(4) 0.037(3) Uani 1 1 d . . .
O47 O 0.7763(8) 0.2650(4) 0.1661(4) 0.033(3) Uani 1 1 d . . .
O48 O 0.7094(8) 0.6391(5) 0.4188(4) 0.041(3) Uani 1 1 d . . .
O49 O 1.2608(7) 0.1227(5) 0.1065(4) 0.035(3) Uani 1 1 d . . .
O50 O 1.1909(9) 0.3629(5) 0.3011(5) 0.041(3) Uani 1 1 d . . .
O51 O 0.8273(8) 0.0874(4) 0.2141(4) 0.035(3) Uani 1 1 d . . .
O52 O 0.3043(8) 0.6501(4) 0.3383(4) 0.035(3) Uani 1 1 d . . .
O53 O 0.9532(7) 0.5868(4) 0.1818(4) 0.026(2) Uani 1 1 d . U .
O54 O 0.3223(7) 0.7518(4) 0.2848(4) 0.029(3) Uani 1 1 d . U .
O55 O 1.2561(9) 0.1360(5) 0.3614(4) 0.044(2) Uani 1 1 d . U .
O56 O 0.7291(9) 0.0947(5) 0.3191(5) 0.045(3) Uani 1 1 d . U .
O57 O 1.2663(8) 0.1544(5) 0.2509(4) 0.041(3) Uani 1 1 d . . .
O58 O 0.5636(9) 0.8582(5) 0.3867(5) 0.042(2) Uani 1 1 d . U .
O59 O 0.7977(8) 0.4719(5) 0.0166(4) 0.036(3) Uani 1 1 d . . .
O60 O 0.8881(9) 0.1647(5) 0.3294(4) 0.041(3) Uani 1 1 d . . .
O61 O 0.8452(8) 0.6877(4) 0.2279(4) 0.035(3) Uani 1 1 d . . .
O62 O 0.6441(8) 0.6715(5) 0.0763(4) 0.038(3) Uani 1 1 d . . .
O63 O 0.7852(8) 0.0031(4) 0.0363(5) 0.037(3) Uani 1 1 d . . .
O64 O 0.9353(8) 0.7707(5) 0.2775(5) 0.044(3) Uani 1 1 d . . .
O65 O 0.6683(8) 0.7378(4) 0.1653(5) 0.039(3) Uani 1 1 d . . .
O66 O 0.8991(8) 0.5845(5) 0.3761(4) 0.042(3) Uani 1 1 d . . .
O67 O 0.8727(9) 0.2465(5) 0.4073(5) 0.047(3) Uani 1 1 d . U .
O68 O 1.0268(9) 0.2968(5) 0.3386(4) 0.039(3) Uani 1 1 d . . .
O69 O 0.5886(9) 0.8406(4) 0.2769(5) 0.040(3) Uani 1 1 d . . .
O70 O 1.1138(9) 0.0999(5) 0.3028(4) 0.041(3) Uani 1 1 d . . .
O71 O 0.9333(8) 0.0577(4) 0.2917(4) 0.033(3) Uani 1 1 d . . .
O72 O 0.6304(9) 0.8575(5) 0.1680(5) 0.049(3) Uani 1 1 d . . .
O73 O 0.7378(8) 0.7978(4) 0.3305(5) 0.038(3) Uani 1 1 d . U .
O74 O 0.5463(8) 0.4729(5) 0.3884(5) 0.045(3) Uani 1 1 d . . .
O75 O 1.1121(8) -0.0163(5) 0.2733(5) 0.040(3) Uani 1 1 d . . .
O76 O 1.2126(9) 0.2439(5) 0.3154(4) 0.042(3) Uani 1 1 d . . .
O77 O 0.6795(9) 0.0024(5) 0.1397(5) 0.045(3) Uani 1 1 d . . .
O78 O 1.0566(9) 0.1869(5) 0.3670(4) 0.043(3) Uani 1 1 d . U .
O79 O 0.6019(9) 0.7384(5) 0.3953(5) 0.046(3) Uani 1 1 d . U .
O80 O 1.2298(8) 0.2880(4) 0.2163(4) 0.035(3) Uani 1 1 d . U .
O81 O 0.3235(8) 0.7580(5) 0.1753(5) 0.043(3) Uani 1 1 d . U .
O82 O 1.4234(8) 0.4041(5) 0.1770(4) 0.036(3) Uani 1 1 d . U .
O83 O 0.4523(9) 0.7811(5) 0.3451(5) 0.044(3) Uani 1 1 d . U .
O84 O 0.8745(9) 0.5441(5) 0.5526(4) 0.043(3) Uani 1 1 d . U .
O85 O 1.0128(8) 0.5954(5) 0.4768(4) 0.042(3) Uani 1 1 d . U .
O86 O 0.6710(9) 0.2999(5) 0.2651(5) 0.041(3) Uani 1 1 d . . .
O87 O 0.5402(9) 0.6764(7) 0.4884(5) 0.062(4) Uani 1 1 d . . .
O88 O 0.2558(9) 0.7502(5) 0.3953(5) 0.050(3) Uani 1 1 d . . .
O89 O 0.6100(11) 1.0499(6) 0.5279(6) 0.069(4) Uani 1 1 d . . .
O90 O 0.5508(11) 0.9429(7) 0.5600(7) 0.085(5) Uani 1 1 d . . .
C1 C 0.8527(13) 0.4787(7) 0.0477(7) 0.035(4) Uani 1 1 d . U .
C2 C 1.0457(11) 0.3699(7) -0.0041(6) 0.028(4) Uani 1 1 d . . .
C3 C 1.0423(12) 0.3283(7) -0.0425(6) 0.031(4) Uani 1 1 d . . .
C4 C 1.1109(12) 0.2778(6) -0.0543(7) 0.032(4) Uani 1 1 d . U .
H4A H 1.1634 0.2688 -0.0345 0.039 Uiso 1 1 calc R U .
C5 C 1.1007(13) 0.2430(7) -0.0937(8) 0.043(5) Uani 1 1 d . . .
H5A H 1.1448 0.2094 -0.0999 0.052 Uiso 1 1 calc R U .
C6 C 1.0263(12) 0.2561(6) -0.1249(7) 0.032(4) Uani 1 1 d . U .
H6A H 1.0192 0.2324 -0.1526 0.038 Uiso 1 1 calc R U .
C7 C 0.9613(13) 0.3072(7) -0.1129(6) 0.035(4) Uani 1 1 d . . .
C8 C 0.8788(12) 0.3286(6) -0.1434(7) 0.034(4) Uani 1 1 d . U .
C9 C 0.6729(11) 0.4342(6) -0.1068(6) 0.027(4) Uani 1 1 d . . .
C10 C 1.1376(11) 0.3734(8) 0.0226(7) 0.042(5) Uani 1 1 d . . .
H10A H 1.1895 0.3433 0.0097 0.062 Uiso 1 1 calc R U .
H10B H 1.1644 0.4108 0.0146 0.062 Uiso 1 1 calc R U .
H10C H 1.1176 0.3682 0.0606 0.062 Uiso 1 1 calc R U .
C11 C 0.8838(13) 0.3112(8) -0.1997(7) 0.046(5) Uani 1 1 d . . .
H11A H 0.9420 0.2836 -0.2092 0.069 Uiso 1 1 calc R U .
H11B H 0.8219 0.2937 -0.2029 0.069 Uiso 1 1 calc R U .
H11C H 0.8908 0.3450 -0.2232 0.069 Uiso 1 1 calc R U .
C12 C 1.4477(12) 0.4141(7) 0.0247(7) 0.034(4) Uani 1 1 d . . .
C13 C 1.5593(12) 0.2710(7) 0.0155(7) 0.033(4) Uani 1 1 d . . .
C14 C 1.5803(11) 0.2297(7) 0.0613(7) 0.034(4) Uani 1 1 d . . .
C15 C 1.6308(11) 0.1753(7) 0.0512(8) 0.041(5) Uani 1 1 d . . .
H15A H 1.6532 0.1619 0.0168 0.049 Uiso 1 1 calc R U .
C16 C 1.6451(14) 0.1417(8) 0.0976(7) 0.062(6) Uani 1 1 d D . .
H16A H 1.6782 0.1045 0.0940 0.075 Uiso 1 1 calc R U .
C17 C 1.6113(12) 0.1628(6) 0.1484(7) 0.042(4) Uani 1 1 d D U .
H17A H 1.6191 0.1398 0.1788 0.050 Uiso 1 1 calc R U .
C18 C 1.5661(11) 0.2183(6) 0.1522(7) 0.035(4) Uani 1 1 d D . .
C19 C 1.5248(12) 0.2452(7) 0.2029(7) 0.036(4) Uani 1 1 d . U .
C20 C 1.4205(12) 0.3882(7) 0.2251(7) 0.032(4) Uani 1 1 d . . .
C38 C 1.1351(14) -0.1418(7) 0.1740(8) 0.051(5) Uani 1 1 d . . .
H38A H 1.1933 -0.1590 0.1862 0.061 Uiso 1 1 calc R U .
C39 C 1.0510(13) -0.1223(8) 0.2090(8) 0.045(5) Uani 1 1 d . . .
H39A H 1.0491 -0.1268 0.2458 0.055 Uiso 1 1 calc R U .
C40 C 0.9680(12) -0.0954(6) 0.1884(7) 0.034(4) Uani 1 1 d . U .
C41 C 0.8711(11) -0.0738(6) 0.2240(5) 0.029(4) Uani 1 1 d D . .
C42 C 0.6501(11) -0.0006(7) 0.1897(8) 0.038(4) Uani 1 1 d . . .
C43 C 0.8550(15) -0.0770(8) 0.2857(6) 0.054(5) Uani 1 1 d D . .
H43A H 0.9157 -0.0954 0.2972 0.080 Uiso 1 1 calc R U .
H43B H 0.8417 -0.0383 0.2991 0.080 Uiso 1 1 calc R U .
H43C H 0.7974 -0.0994 0.2991 0.080 Uiso 1 1 calc R U .
C44 C 1.1034(13) -0.1268(9) -0.0003(8) 0.059(6) Uani 1 1 d . . .
H44A H 1.1551 -0.1516 0.0138 0.089 Uiso 1 1 calc R U .
H44B H 1.0661 -0.1497 -0.0199 0.089 Uiso 1 1 calc R U .
H44C H 1.1356 -0.0972 -0.0236 0.089 Uiso 1 1 calc R U .
C45 C 0.6634(18) 1.0930(10) 0.5202(10) 0.071(6) Uani 1 1 d . U .
C46 C 0.8900(16) 1.0268(9) 0.4477(8) 0.058(5) Uani 1 1 d . U .
C47 C 0.9098(19) 0.9652(10) 0.4365(8) 0.081(8) Uani 1 1 d . . .
C48 C 0.9981(18) 0.9430(10) 0.4061(9) 0.075(6) Uani 1 1 d . U .
H48A H 1.0500 0.9669 0.3918 0.090 Uiso 1 1 calc R U .
C49 C 1.009(2) 0.8833(11) 0.3971(9) 0.086(8) Uani 1 1 d . . .
H49A H 1.0665 0.8678 0.3746 0.103 Uiso 1 1 calc R U .
C50 C 0.9357(19) 0.8468(11) 0.4204(9) 0.082(8) Uani 1 1 d . . .
H50A H 0.9441 0.8069 0.4150 0.099 Uiso 1 1 calc R U .
C51 C 0.847(2) 0.8727(10) 0.4533(10) 0.090(9) Uani 1 1 d . U .
C52 C 0.764(2) 0.8402(9) 0.4813(9) 0.071(7) Uani 1 1 d . . .
C53 C 0.5347(18) 0.8929(11) 0.5654(9) 0.069(7) Uani 1 1 d . . .
C54 C 0.9675(17) 1.0701(8) 0.4340(9) 0.071(7) Uani 1 1 d . . .
H54A H 1.0289 1.0519 0.4135 0.107 Uiso 1 1 calc R U .
H54B H 0.9406 1.1018 0.4133 0.107 Uiso 1 1 calc R U .
H54C H 0.9833 1.0846 0.4662 0.107 Uiso 1 1 calc R U .
C21 C 1.5119(14) 0.2099(8) 0.2548(8) 0.053(5) Uani 1 1 d . . .
H21A H 1.5417 0.1708 0.2485 0.080 Uiso 1 1 calc R U .
H21B H 1.5458 0.2274 0.2799 0.080 Uiso 1 1 calc R U .
H21C H 1.4400 0.2090 0.2691 0.080 Uiso 1 1 calc R U .
C22 C 1.576(2) 0.2531(10) -0.0402(9) 0.092(9) Uani 1 1 d . . .
H22A H 1.6088 0.2142 -0.0425 0.138 Uiso 1 1 calc R U .
H22B H 1.5112 0.2540 -0.0524 0.138 Uiso 1 1 calc R U .
H22C H 1.6195 0.2793 -0.0622 0.138 Uiso 1 1 calc R U .
C23 C 1.0779(15) 0.6248(9) 0.4521(7) 0.049(5) Uani 1 1 d . . .
C24 C 1.2203(13) 0.6374(8) 0.5508(7) 0.041(4) Uani 1 1 d . U .
C25 C 1.2054(13) 0.6125(8) 0.6080(7) 0.042(5) Uani 1 1 d . . .
C26 C 1.2697(12) 0.6175(7) 0.6422(7) 0.040(4) Uani 1 1 d . . .
H26A H 1.3272 0.6388 0.6327 0.048 Uiso 1 1 calc R U .
C27 C 1.2500(13) 0.5916(8) 0.6903(7) 0.040(4) Uani 1 1 d . . .
H27A H 1.2976 0.5912 0.7134 0.048 Uiso 1 1 calc R U .
C28 C 1.1563(13) 0.5644(7) 0.7067(7) 0.040(4) Uani 1 1 d . U .
H28A H 1.1389 0.5487 0.7412 0.048 Uiso 1 1 calc R U .
C29 C 1.0928(12) 0.5622(6) 0.6696(6) 0.030(4) Uani 1 1 d . . .
C30 C 0.9943(12) 0.5380(7) 0.6792(5) 0.033(4) Uani 1 1 d D . .
C31 C 0.8270(12) 0.5176(8) 0.5895(7) 0.043(5) Uani 1 1 d . . .
C32 C 0.9500(12) 0.5100(8) 0.7334(6) 0.041(5) Uani 1 1 d D . .
H32A H 0.9942 0.5152 0.7588 0.061 Uiso 1 1 calc R U .
H32B H 0.8827 0.5283 0.7459 0.061 Uiso 1 1 calc R U .
H32C H 0.9453 0.4691 0.7294 0.061 Uiso 1 1 calc R U .
C33 C 1.3209(13) 0.6669(10) 0.5291(8) 0.069(6) Uani 1 1 d . U .
H33A H 1.3598 0.6692 0.5575 0.103 Uiso 1 1 calc R U .
H33B H 1.3609 0.6444 0.5009 0.103 Uiso 1 1 calc R U .
H33C H 1.3041 0.7055 0.5156 0.103 Uiso 1 1 calc R U .
C34 C 0.8347(13) -0.0152(7) -0.0070(7) 0.035(4) Uani 1 1 d . U .
C35 C 1.0270(12) -0.0973(6) 0.0471(7) 0.037(4) Uani 1 1 d . . .
C36 C 1.0472(13) -0.1094(7) 0.1024(7) 0.042(5) Uani 1 1 d . . .
C37 C 1.1320(13) -0.1353(7) 0.1179(8) 0.044(5) Uani 1 1 d . . .
H37A H 1.1878 -0.1488 0.0928 0.053 Uiso 1 1 calc R U .
C55 C 0.765(2) 0.7788(10) 0.4783(10) 0.098(9) Uani 1 1 d . . .
H55A H 0.8257 0.7644 0.4546 0.147 Uiso 1 1 calc R U .
H55B H 0.7652 0.7610 0.5132 0.147 Uiso 1 1 calc R U .
H55C H 0.7051 0.7693 0.4650 0.147 Uiso 1 1 calc R U .
N1 N 0.8339(13) 0.5132(7) 0.0898(6) 0.072(6) Uani 1 1 d . . .
H1A H 0.7761 0.5337 0.0967 0.086 Uiso 1 1 calc R U .
H1B H 0.8796 0.5148 0.1099 0.086 Uiso 1 1 calc R U .
N2 N 0.9491(10) 0.4463(6) 0.0427(5) 0.036(4) Uani 1 1 d . . .
H2A H 0.9948 0.4523 0.0617 0.044 Uiso 1 1 calc R U .
N3 N 0.9632(9) 0.4057(5) 0.0060(5) 0.028(3) Uani 1 1 d . . .
N4 N 0.9677(9) 0.3396(5) -0.0718(5) 0.029(3) Uani 1 1 d . U .
N5 N 0.8113(9) 0.3649(5) -0.1165(5) 0.029(3) Uani 1 1 d . . .
N6 N 0.7319(11) 0.3913(5) -0.1376(6) 0.042(4) Uani 1 1 d . . .
H6B H 0.7187 0.3822 -0.1681 0.050 Uiso 1 1 calc R U .
N7 N 0.5916(10) 0.4602(6) -0.1243(5) 0.045(4) Uani 1 1 d . U .
H7A H 0.5551 0.4876 -0.1063 0.054 Uiso 1 1 calc R U .
H7B H 0.5752 0.4497 -0.1536 0.054 Uiso 1 1 calc R U .
N8 N 1.3979(9) 0.4555(5) -0.0063(5) 0.034(3) Uani 1 1 d . . .
H8A H 1.3722 0.4882 0.0071 0.041 Uiso 1 1 calc R U .
H8B H 1.3931 0.4482 -0.0386 0.041 Uiso 1 1 calc R U .
N9 N 1.4842(10) 0.3631(6) -0.0001(6) 0.040(4) Uani 1 1 d . . .
H9A H 1.4858 0.3585 -0.0337 0.048 Uiso 1 1 calc R U .
N10 N 1.5179(9) 0.3199(5) 0.0333(5) 0.028(3) Uani 1 1 d . . .
N11 N 1.5533(8) 0.2520(5) 0.1097(5) 0.023(3) Uani 1 1 d . U .
N12 N 1.4932(9) 0.2998(5) 0.1973(5) 0.029(3) Uani 1 1 d . . .
N13 N 1.4529(10) 0.3355(5) 0.2391(5) 0.036(4) Uani 1 1 d . . .
H13A H 1.4492 0.3239 0.2720 0.044 Uiso 1 1 calc R U .
N14 N 1.3863(12) 0.4260(7) 0.2635(6) 0.055(5) Uani 1 1 d . . .
H14A H 1.3663 0.4613 0.2553 0.066 Uiso 1 1 calc R U .
H14B H 1.3843 0.4152 0.2965 0.066 Uiso 1 1 calc R U .
N15 N 1.0805(13) 0.6393(8) 0.3987(6) 0.072(5) Uani 1 1 d . U .
H15B H 1.0351 0.6274 0.3820 0.086 Uiso 1 1 calc R U .
H15C H 1.1275 0.6602 0.3820 0.086 Uiso 1 1 calc R U .
N16 N 1.1562(13) 0.6441(7) 0.4737(6) 0.060(5) Uani 1 1 d . U .
H16B H 1.2029 0.6646 0.4561 0.072 Uiso 1 1 calc R U .
N17 N 1.1524(11) 0.6274(6) 0.5257(5) 0.039(4) Uani 1 1 d . . .
N18 N 1.1135(10) 0.5890(6) 0.6200(5) 0.037(3) Uani 1 1 d . U .
N19 N 0.9500(11) 0.5375(6) 0.6373(5) 0.038(4) Uani 1 1 d . . .
N20 N 0.8608(11) 0.5131(6) 0.6395(5) 0.042(4) Uani 1 1 d . . .
H20A H 0.8282 0.4968 0.6678 0.050 Uiso 1 1 calc R U .
N21 N 0.7429(11) 0.4927(8) 0.5893(6) 0.073(6) Uani 1 1 d . . .
H21D H 0.7157 0.4941 0.5608 0.088 Uiso 1 1 calc R U .
H21E H 0.7144 0.4746 0.6176 0.088 Uiso 1 1 calc R U .
N22 N 0.8065(12) -0.0012(6) -0.0550(6) 0.048(4) Uani 1 1 d . . .
H22D H 0.7519 0.0214 -0.0568 0.057 Uiso 1 1 calc R U .
H22E H 0.8430 -0.0150 -0.0837 0.057 Uiso 1 1 calc R U .
N23 N 0.9251(12) -0.0478(5) -0.0075(6) 0.044(4) Uani 1 1 d . . .
H23A H 0.9632 -0.0583 -0.0371 0.052 Uiso 1 1 calc R U .
N24 N 0.9531(11) -0.0633(5) 0.0407(5) 0.036(3) Uani 1 1 d . . .
N25 N 0.9659(9) -0.0882(5) 0.1356(5) 0.028(3) Uani 1 1 d . . .
N26 N 0.8000(10) -0.0506(5) 0.1964(6) 0.036(3) Uani 1 1 d . . .
N27 N 0.7080(10) -0.0280(6) 0.2230(6) 0.045(4) Uani 1 1 d . . .
H27B H 0.6893 -0.0310 0.2571 0.054 Uiso 1 1 calc R U .
N28 N 0.5600(10) 0.0226(7) 0.2121(7) 0.062(5) Uani 1 1 d . U .
H28B H 0.5191 0.0403 0.1926 0.075 Uiso 1 1 calc R U .
H28C H 0.5416 0.0200 0.2462 0.075 Uiso 1 1 calc R U .
N29 N 0.6228(17) 1.1475(8) 0.5379(8) 0.100(7) Uani 1 1 d . U .
H29A H 0.5603 1.1521 0.5543 0.120 Uiso 1 1 calc R U .
H29B H 0.6601 1.1768 0.5324 0.120 Uiso 1 1 calc R U .
N30 N 0.7627(14) 1.0922(8) 0.4913(8) 0.081(6) Uani 1 1 d . . .
H30A H 0.7987 1.1219 0.4840 0.098 Uiso 1 1 calc R U .
N31 N 0.7939(14) 1.0360(7) 0.4762(7) 0.062(5) Uani 1 1 d . . .
N32 N 0.8317(15) 0.9296(7) 0.4609(7) 0.066(5) Uani 1 1 d . U .
N33 N 0.6944(15) 0.8749(7) 0.5095(7) 0.067(5) Uani 1 1 d . . .
N34 N 0.6055(15) 0.8509(8) 0.5394(7) 0.075(6) Uani 1 1 d . . .
H34A H 0.5965 0.8143 0.5412 0.090 Uiso 1 1 calc R U .
N35 N 0.4546(17) 0.8703(9) 0.5988(8) 0.111(9) Uani 1 1 d . . .
H35A H 0.4102 0.8931 0.6184 0.134 Uiso 1 1 calc R U .
H35B H 0.4486 0.8334 0.6003 0.134 Uiso 1 1 calc R U .
O1W O 0.7552(8) 0.3499(5) 0.0090(4) 0.037(3) Uani 1 1 d . . .
O2W O 0.9167(8) 0.4723(4) -0.0992(4) 0.029(3) Uani 1 1 d . . .
O3W O 1.6468(8) 0.3692(5) 0.1215(4) 0.036(3) Uani 1 1 d . . .
O4W O 0.9312(10) 0.6633(5) 0.5708(5) 0.058(4) Uani 1 1 d . . .
O5W O 1.1123(9) 0.5002(5) 0.5440(4) 0.043(3) Uani 1 1 d . . .
O6W O 0.7659(10) -0.1119(5) 0.0881(5) 0.053(4) Uani 1 1 d . . .
O7W O 0.6153(11) 0.9700(7) 0.4389(6) 0.076(5) Uani 1 1 d . . .
O8W O 0.7627(11) 0.9677(7) 0.5770(6) 0.080(5) Uani 1 1 d . . .
O9W O 0.714(4) 1.0585(19) 0.6468(17) 0.144(15) Uani 0.5 1 d . U P
O10W O 0.573(2) -0.0157(11) 0.3255(9) 0.196(13) Uani 1 1 d . . .
O11W O 1.4371(18) 0.0766(11) 0.0266(10) 0.161(10) Uani 1 1 d . . .
O12W O 1.490(3) 0.2535(11) 0.4189(12) 0.087(11) Uani 0.5 1 d . . P
O13W O 0.5413(16) -0.0163(10) 0.0703(10) 0.157(9) Uani 1 1 d . . .
O14W O 0.422(2) 0.3780(11) 0.3750(11) 0.183(11) Uani 1 1 d . . .
O15W O 0.6339(15) 0.0920(9) -0.0556(9) 0.131(8) Uani 1 1 d . . .
O16W O 0.7814(9) 0.5534(6) -0.1437(6) 0.071(5) Uani 1 1 d . . .
O17W O 0.7378(15) 0.6421(7) 0.5358(7) 0.111(6) Uani 1 1 d . . .
O18W O 0.6520(14) 0.4975(10) 0.4950(7) 0.123(7) Uani 1 1 d . . .
O19W O 0.8415(17) 1.1957(8) 0.5081(7) 0.119(7) Uani 1 1 d . U .

loop_
_atom_site_aniso_label
_atom_site_aniso_U_11
_atom_site_aniso_U_22
_atom_site_aniso_U_33
_atom_site_aniso_U_23
_atom_site_aniso_U_13
_atom_site_aniso_U_12
W1 0.0212(3) 0.0367(3) 0.0187(3) -0.0001(3) -0.0014(3) -0.0012(3)
W2 0.0316(4) 0.0338(3) 0.0245(3) 0.0000(3) -0.0077(3) -0.0109(3)
W3 0.0256(3) 0.0274(3) 0.0282(4) -0.0028(3) -0.0106(3) -0.0001(3)
W4 0.0180(3) 0.0380(3) 0.0228(3) 0.0017(3) -0.0031(3) -0.0097(3)
W5 0.0234(3) 0.0291(3) 0.0261(4) -0.0026(3) -0.0033(3) -0.0058(3)
W6 0.0229(3) 0.0305(3) 0.0240(3) -0.0036(3) -0.0032(3) -0.0080(3)
W7 0.0214(3) 0.0344(3) 0.0307(4) 0.0024(3) -0.0002(3) 0.0002(3)
W8 0.0259(3) 0.0358(4) 0.0386(4) -0.0106(3) 0.0040(3) -0.0120(3)
W9 0.0244(3) 0.0265(3) 0.0298(4) -0.0014(3) -0.0066(3) -0.0053(3)
W10 0.0179(3) 0.0299(3) 0.0197(3) -0.0023(3) -0.0011(3) -0.0044(2)
W11 0.0187(3) 0.0355(4) 0.0382(4) -0.0053(3) -0.0006(3) -0.0058(3)
W12 0.0243(3) 0.0442(4) 0.0231(3) 0.0058(3) -0.0058(3) -0.0105(3)
W13 0.0175(3) 0.0289(3) 0.0319(4) 0.0045(3) -0.0054(3) -0.0070(2)
W14 0.0229(3) 0.0302(3) 0.0432(4) 0.0051(3) -0.0086(3) -0.0004(3)
W15 0.0221(3) 0.0523(4) 0.0196(3) -0.0013(3) -0.0044(3) -0.0102(3)
W16 0.0312(4) 0.0335(3) 0.0330(4) 0.0021(3) 0.0005(3) -0.0134(3)
W17 0.0251(4) 0.0525(4) 0.0292(4) -0.0119(3) 0.0061(3) -0.0069(3)
W18 0.0395(4) 0.0296(3) 0.0402(4) 0.0094(3) -0.0141(3) -0.0090(3)
W19 0.0208(3) 0.0253(3) 0.0329(4) 0.0000(3) -0.0018(3) -0.0045(3)
W20 0.0325(4) 0.0305(3) 0.0406(4) -0.0006(3) 0.0059(3) -0.0084(3)
W21 0.0365(4) 0.0475(4) 0.0236(4) -0.0022(3) -0.0039(3) -0.0136(3)
W22 0.0415(4) 0.0448(4) 0.0334(4) 0.0099(3) -0.0199(3) -0.0123(3)
W23 0.0311(4) 0.0640(5) 0.0209(4) -0.0100(3) 0.0021(3) -0.0135(3)
W24 0.0343(4) 0.0425(4) 0.0437(5) -0.0202(3) 0.0084(3) -0.0094(3)
Co1 0.0232(11) 0.0287(10) 0.0218(11) 0.0014(9) -0.0039(9) 0.0012(9)
Co2 0.0164(10) 0.0281(10) 0.0314(12) 0.0014(9) -0.0050(9) -0.0055(8)
Co3 0.0332(12) 0.0560(14) 0.0221(12) 0.0033(11) -0.0054(10) -0.0189(11)
Co4 0.0276(11) 0.0277(11) 0.0331(12) -0.0008(9) -0.0092(10) -0.0027(9)
Co5 0.0589(18) 0.0591(17) 0.0532(18) 0.0125(14) -0.0064(15) -0.0047(14)
B1 0.021(3) 0.020(3) 0.017(3) 0.003(2) -0.005(2) -0.002(2)
B2 0.030(3) 0.029(3) 0.030(3) -0.006(2) -0.003(2) -0.005(2)
O1 0.027(3) 0.029(3) 0.030(3) -0.001(2) -0.005(2) -0.007(2)
O2 0.022(3) 0.025(3) 0.023(3) -0.003(2) -0.004(2) -0.006(2)
O3 0.021(3) 0.024(3) 0.024(3) 0.000(2) 0.001(2) -0.002(2)
O4 0.037(6) 0.034(6) 0.021(6) 0.005(5) -0.003(5) 0.017(5)
O5 0.019(5) 0.029(5) 0.032(6) 0.003(5) -0.008(5) -0.011(4)
O6 0.014(5) 0.028(5) 0.022(5) 0.001(4) -0.005(4) -0.004(4)
O7 0.021(5) 0.027(5) 0.026(6) 0.004(4) -0.002(5) 0.003(4)
O8 0.025(6) 0.046(6) 0.023(6) 0.009(5) -0.004(5) -0.002(5)
O9 0.030(6) 0.031(5) 0.019(6) -0.009(4) -0.002(5) 0.004(5)
O10 0.020(5) 0.030(6) 0.042(7) -0.002(5) -0.008(5) -0.006(4)
O11 0.026(6) 0.043(6) 0.022(6) -0.013(5) -0.009(5) 0.000(5)
O12 0.015(4) 0.028(5) 0.035(5) 0.001(4) -0.012(4) -0.005(4)
O13 0.043(7) 0.042(6) 0.019(6) 0.001(5) -0.014(5) -0.009(5)
O14 0.019(5) 0.031(5) 0.024(5) -0.003(4) -0.005(4) -0.013(4)
O15 0.034(5) 0.029(5) 0.035(5) -0.011(4) -0.013(4) -0.009(4)
O16 0.035(6) 0.048(6) 0.023(6) 0.002(5) -0.014(5) -0.016(5)
O17 0.029(6) 0.029(5) 0.010(5) -0.002(4) -0.002(4) -0.010(4)
O18 0.030(6) 0.026(5) 0.036(7) 0.000(5) 0.000(5) -0.007(5)
O19 0.026(6) 0.032(6) 0.024(6) -0.004(5) -0.002(5) -0.012(5)
O20 0.012(5) 0.028(5) 0.046(7) -0.007(5) 0.006(5) -0.001(4)
O21 0.046(7) 0.036(6) 0.036(7) -0.007(5) -0.014(6) -0.007(5)
O22 0.034(6) 0.026(5) 0.042(7) 0.006(5) -0.010(5) -0.010(5)
O23 0.017(4) 0.023(5) 0.042(6) -0.007(4) -0.007(4) -0.012(4)
O24 0.028(6) 0.032(6) 0.019(6) -0.009(4) 0.002(5) -0.002(5)
O25 0.032(6) 0.037(6) 0.038(7) -0.005(5) -0.010(5) 0.001(5)
O26 0.034(6) 0.048(7) 0.025(6) 0.003(5) -0.006(5) 0.000(5)
O27 0.021(5) 0.033(6) 0.034(6) 0.015(5) -0.006(5) -0.001(4)
O28 0.041(7) 0.036(6) 0.033(7) -0.016(5) 0.005(6) -0.002(5)
O29 0.027(5) 0.031(5) 0.039(6) 0.003(4) -0.007(4) -0.015(4)
O30 0.036(6) 0.037(6) 0.033(7) 0.003(5) -0.002(6) 0.004(5)
O31 0.051(8) 0.049(7) 0.064(9) -0.014(7) -0.023(7) 0.008(6)
O32 0.017(5) 0.026(5) 0.036(6) 0.004(5) -0.006(5) -0.002(4)
O33 0.029(6) 0.032(6) 0.030(6) -0.001(5) -0.008(5) -0.005(5)
O34 0.029(6) 0.034(6) 0.051(8) 0.003(5) -0.005(6) -0.011(5)
O35 0.042(6) 0.024(5) 0.030(6) 0.004(5) -0.009(5) 0.008(5)
O36 0.017(5) 0.029(5) 0.043(7) -0.002(5) -0.005(5) -0.003(4)
O37 0.020(6) 0.070(8) 0.014(5) -0.012(5) -0.002(5) -0.003(5)
O38 0.042(7) 0.035(6) 0.033(7) -0.002(5) 0.003(6) 0.003(5)
O39 0.022(5) 0.050(6) 0.032(6) -0.008(5) 0.002(4) -0.021(4)
O40 0.023(6) 0.078(8) 0.019(6) -0.006(6) 0.006(5) -0.014(6)
O41 0.046(7) 0.035(6) 0.037(7) -0.004(5) -0.026(5) 0.001(5)
O42 0.029(6) 0.039(6) 0.020(6) -0.007(5) -0.008(5) -0.001(5)
O43 0.027(6) 0.027(5) 0.034(6) -0.002(5) -0.013(5) -0.010(4)
O44 0.046(7) 0.028(6) 0.030(6) -0.010(5) -0.016(5) 0.000(5)
O45 0.025(6) 0.034(6) 0.056(8) -0.002(6) -0.011(5) -0.001(5)
O46 0.041(7) 0.024(5) 0.042(7) -0.005(5) 0.007(6) -0.015(5)
O47 0.030(6) 0.042(6) 0.025(6) -0.005(5) 0.004(5) -0.005(5)
O48 0.023(6) 0.081(9) 0.020(6) -0.003(6) 0.004(5) -0.017(6)
O49 0.017(5) 0.043(6) 0.042(7) 0.004(5) -0.004(5) 0.002(5)
O50 0.049(7) 0.039(6) 0.038(7) -0.012(5) -0.010(6) -0.009(6)
O51 0.047(7) 0.032(6) 0.024(6) -0.011(5) -0.002(5) 0.004(5)
O52 0.031(6) 0.036(6) 0.036(7) -0.006(5) 0.000(5) -0.005(5)
O53 0.009(5) 0.031(5) 0.038(6) -0.003(5) 0.003(4) -0.009(4)
O54 0.013(5) 0.041(5) 0.031(5) -0.004(4) 0.009(4) -0.009(4)
O55 0.053(5) 0.049(5) 0.032(5) 0.010(4) -0.021(4) 0.000(4)
O56 0.051(5) 0.047(5) 0.034(5) 0.006(4) 0.004(5) -0.014(5)
O57 0.039(7) 0.049(7) 0.037(7) -0.006(6) -0.017(6) 0.003(6)
O58 0.044(4) 0.039(4) 0.039(4) -0.014(3) 0.004(3) -0.004(3)
O59 0.034(6) 0.050(7) 0.029(6) -0.021(5) -0.017(5) 0.010(5)
O60 0.049(7) 0.043(6) 0.029(6) 0.012(5) -0.005(6) -0.009(6)
O61 0.041(7) 0.024(5) 0.040(7) 0.002(5) -0.001(6) -0.012(5)
O62 0.023(6) 0.055(7) 0.035(7) 0.005(6) -0.002(5) -0.001(5)
O63 0.029(6) 0.036(6) 0.050(8) -0.013(6) -0.009(6) -0.007(5)
O64 0.018(6) 0.062(8) 0.056(8) -0.019(6) 0.000(6) -0.021(5)
O65 0.018(5) 0.038(6) 0.061(8) 0.017(6) -0.008(5) -0.010(5)
O66 0.037(6) 0.056(7) 0.037(7) 0.011(6) -0.019(5) -0.016(6)
O67 0.037(6) 0.070(8) 0.032(7) -0.025(6) 0.017(5) -0.024(6)
O68 0.049(7) 0.056(7) 0.013(6) -0.006(5) -0.001(5) -0.019(6)
O69 0.042(7) 0.029(6) 0.045(7) -0.022(5) 0.009(6) 0.001(5)
O70 0.057(7) 0.039(6) 0.034(6) 0.014(5) -0.030(6) -0.018(6)
O71 0.044(7) 0.025(5) 0.027(6) -0.001(5) 0.002(5) -0.008(5)
O72 0.050(7) 0.034(6) 0.062(9) 0.024(6) -0.005(7) -0.014(6)
O73 0.039(6) 0.032(5) 0.044(6) -0.020(5) 0.003(5) -0.017(4)
O74 0.029(6) 0.066(8) 0.045(7) 0.007(6) -0.016(6) -0.021(6)
O75 0.030(6) 0.039(6) 0.054(8) 0.015(6) -0.016(6) -0.015(5)
O76 0.049(7) 0.042(6) 0.042(7) 0.016(5) -0.025(6) -0.016(6)
O77 0.037(7) 0.035(6) 0.061(9) 0.010(6) -0.011(6) 0.003(5)
O78 0.052(6) 0.055(6) 0.024(5) 0.010(5) -0.010(5) -0.016(5)
O79 0.041(6) 0.042(6) 0.053(6) -0.007(5) 0.006(5) -0.019(5)
O80 0.039(5) 0.041(5) 0.025(5) 0.002(4) -0.006(4) -0.004(5)
O81 0.022(6) 0.057(7) 0.043(7) 0.011(6) 0.003(5) 0.010(5)
O82 0.036(5) 0.042(5) 0.029(5) -0.005(5) -0.003(5) -0.002(5)
O83 0.047(6) 0.041(5) 0.043(6) -0.020(5) 0.002(5) -0.013(5)
O84 0.049(6) 0.055(6) 0.028(5) 0.006(5) -0.007(5) -0.022(5)
O85 0.034(5) 0.062(6) 0.033(6) 0.003(5) -0.001(5) -0.022(5)
O86 0.039(7) 0.034(6) 0.048(8) -0.006(6) 0.001(6) -0.004(5)
O87 0.040(8) 0.115(12) 0.033(8) -0.010(8) -0.005(6) -0.015(8)
O88 0.037(7) 0.068(8) 0.044(8) -0.023(6) 0.005(6) -0.009(6)
O89 0.060(9) 0.051(8) 0.093(12) 0.002(8) 0.000(8) -0.021(7)
O90 0.054(9) 0.094(11) 0.107(14) 0.022(10) 0.000(9) -0.047(9)
C1 0.038(7) 0.038(7) 0.032(7) -0.004(6) -0.014(6) -0.009(6)
C2 0.015(7) 0.037(9) 0.035(9) 0.009(7) -0.009(7) -0.012(6)
C3 0.030(9) 0.035(9) 0.028(9) 0.008(7) -0.012(7) 0.001(7)
C4 0.027(7) 0.029(6) 0.041(7) 0.011(6) -0.005(6) -0.012(5)
C5 0.036(10) 0.030(9) 0.062(13) -0.001(9) -0.003(9) -0.002(8)
C6 0.029(7) 0.028(6) 0.034(7) -0.009(6) 0.010(6) -0.003(6)
C7 0.047(10) 0.035(9) 0.022(9) 0.000(7) -0.005(8) -0.007(8)
C8 0.029(7) 0.027(6) 0.040(7) -0.004(6) 0.004(6) 0.008(6)
C9 0.024(8) 0.030(8) 0.025(9) -0.004(7) 0.004(7) -0.002(7)
C10 0.017(8) 0.068(12) 0.031(10) 0.006(9) 0.010(7) 0.014(8)
C11 0.041(10) 0.067(12) 0.033(10) -0.022(9) -0.014(8) 0.009(9)
C12 0.030(9) 0.029(8) 0.041(10) 0.004(8) -0.012(8) 0.011(7)
C13 0.021(8) 0.043(10) 0.032(10) -0.013(8) 0.001(7) 0.003(7)
C14 0.017(8) 0.042(9) 0.041(10) -0.003(8) 0.001(7) -0.002(7)
C15 0.020(8) 0.038(9) 0.061(13) 0.000(9) -0.004(8) 0.004(7)
C16 0.045(11) 0.037(10) 0.110(18) 0.022(11) -0.029(12) -0.007(9)
C17 0.031(7) 0.044(7) 0.054(8) 0.003(6) -0.016(6) -0.006(6)
C18 0.024(8) 0.025(8) 0.060(12) 0.007(8) -0.021(8) -0.007(7)
C19 0.028(7) 0.035(7) 0.045(8) -0.003(6) -0.005(6) -0.011(6)
C20 0.039(9) 0.030(8) 0.031(9) -0.002(7) -0.012(8) -0.018(7)
C38 0.043(11) 0.024(9) 0.089(16) 0.004(9) -0.026(10) 0.001(8)
C39 0.035(10) 0.051(11) 0.043(11) -0.008(9) 0.013(9) 0.001(9)
C40 0.038(7) 0.024(6) 0.039(7) 0.008(6) -0.007(6) -0.002(6)
C41 0.021(8) 0.027(8) 0.041(10) 0.006(7) -0.011(7) -0.005(6)
C42 0.014(8) 0.041(10) 0.056(12) 0.000(9) -0.004(8) 0.008(7)
C43 0.061(13) 0.049(11) 0.055(13) 0.010(10) -0.023(10) -0.006(10)
C44 0.028(10) 0.076(14) 0.071(15) -0.006(12) -0.002(10) -0.005(10)
C45 0.066(9) 0.071(9) 0.071(9) 0.002(8) -0.002(8) -0.002(8)
C46 0.056(8) 0.062(8) 0.053(9) 0.006(7) -0.001(7) -0.007(7)
C47 0.112(19) 0.086(15) 0.031(11) 0.018(11) -0.009(12) 0.053(14)
C48 0.077(10) 0.075(9) 0.073(10) -0.001(8) -0.014(8) -0.007(8)
C49 0.10(2) 0.099(19) 0.060(16) 0.007(14) -0.020(15) 0.009(16)
C50 0.089(18) 0.086(17) 0.060(16) 0.008(13) 0.006(14) 0.021(15)
C51 0.13(2) 0.056(9) 0.071(17) 0.002(12) 0.001(16) 0.040(14)
C52 0.11(2) 0.036(11) 0.064(15) 0.000(11) -0.024(14) 0.009(12)
C53 0.069(16) 0.078(16) 0.054(15) 0.001(13) 0.012(13) -0.016(13)
C54 0.088(17) 0.051(12) 0.070(16) 0.014(11) 0.007(13) -0.024(12)
C21 0.042(11) 0.054(11) 0.066(13) 0.026(10) -0.019(10) -0.008(9)
C22 0.11(2) 0.088(18) 0.073(18) -0.012(14) -0.011(16) 0.027(16)
C23 0.052(12) 0.081(13) 0.017(9) -0.001(9) 0.000(9) -0.029(10)
C24 0.035(7) 0.053(8) 0.038(8) 0.000(6) -0.009(6) -0.019(6)
C25 0.036(10) 0.066(12) 0.030(10) -0.020(9) -0.013(8) -0.007(9)
C26 0.023(9) 0.051(11) 0.044(11) -0.004(9) -0.001(8) -0.005(8)
C27 0.027(9) 0.064(12) 0.029(10) -0.010(9) -0.002(8) -0.004(8)
C28 0.040(7) 0.049(7) 0.030(7) -0.008(6) -0.014(6) 0.015(6)
C29 0.032(9) 0.025(8) 0.036(10) -0.011(7) -0.008(7) -0.014(7)
C30 0.033(9) 0.053(10) 0.011(8) 0.002(7) -0.001(7) -0.007(8)
C31 0.022(9) 0.059(11) 0.050(11) 0.018(9) -0.011(8) -0.024(8)
C32 0.023(9) 0.070(12) 0.030(10) 0.006(9) -0.006(8) -0.011(8)
C33 0.027(9) 0.116(14) 0.067(12) 0.000(11) -0.004(9) -0.043(9)
C34 0.040(7) 0.032(7) 0.034(7) -0.014(6) -0.001(6) -0.010(6)
C35 0.033(9) 0.025(8) 0.054(12) -0.004(8) -0.016(8) 0.007(7)
C36 0.031(10) 0.038(9) 0.047(12) -0.014(8) 0.017(9) 0.010(8)
C37 0.038(10) 0.041(10) 0.053(12) -0.013(9) -0.013(9) 0.011(8)
C55 0.11(2) 0.094(19) 0.09(2) -0.021(15) -0.027(17) 0.029(17)
N1 0.076(12) 0.092(13) 0.052(11) -0.024(10) -0.033(9) 0.022(10)
N2 0.030(7) 0.064(9) 0.016(7) -0.010(7) -0.008(6) -0.001(7)
N3 0.012(6) 0.044(8) 0.029(8) -0.005(6) 0.002(6) -0.011(6)
N4 0.022(6) 0.032(6) 0.029(6) 0.005(5) 0.007(5) -0.005(5)
N5 0.026(7) 0.035(7) 0.023(7) 0.000(6) 0.001(6) -0.002(6)
N6 0.058(9) 0.027(7) 0.046(9) -0.008(6) -0.025(7) 0.005(7)
N7 0.040(8) 0.064(9) 0.038(8) -0.013(7) -0.029(6) 0.003(7)
N8 0.025(7) 0.044(8) 0.031(8) 0.003(6) -0.004(6) 0.001(6)
N9 0.031(8) 0.051(9) 0.040(9) 0.000(7) -0.014(7) 0.002(7)
N10 0.013(6) 0.038(7) 0.033(8) -0.004(6) -0.003(6) -0.011(5)
N11 0.011(5) 0.025(5) 0.034(6) -0.002(5) -0.002(5) -0.009(4)
N12 0.027(7) 0.036(7) 0.021(7) -0.001(6) -0.002(6) 0.004(6)
N13 0.043(8) 0.034(7) 0.033(8) 0.007(6) -0.008(7) -0.014(6)
N14 0.066(11) 0.058(10) 0.037(9) -0.004(8) 0.003(9) -0.002(9)
N15 0.069(10) 0.109(11) 0.044(9) 0.017(9) -0.009(8) -0.063(9)
N16 0.059(8) 0.073(8) 0.054(8) 0.000(6) -0.016(6) -0.026(6)
N17 0.040(8) 0.068(10) 0.012(7) 0.002(7) -0.004(6) -0.013(7)
N18 0.030(6) 0.056(7) 0.024(6) -0.004(5) 0.001(5) -0.003(5)
N19 0.042(8) 0.052(9) 0.021(7) 0.001(6) 0.003(7) -0.025(7)
N20 0.042(9) 0.061(9) 0.024(8) 0.002(7) -0.005(7) -0.022(7)
N21 0.050(9) 0.154(16) 0.027(8) 0.039(9) -0.020(7) -0.070(10)
N22 0.059(10) 0.038(8) 0.049(10) -0.011(7) -0.016(8) 0.000(7)
N23 0.066(10) 0.028(7) 0.038(9) -0.007(7) -0.008(8) -0.002(7)
N24 0.056(9) 0.029(7) 0.025(8) -0.006(6) -0.010(7) -0.016(7)
N25 0.020(6) 0.034(7) 0.035(8) 0.005(6) -0.013(6) -0.011(5)
N26 0.038(8) 0.025(7) 0.050(9) -0.007(6) -0.018(7) -0.007(6)
N27 0.023(8) 0.062(10) 0.045(10) 0.004(8) 0.007(7) 0.001(7)
N28 0.025(7) 0.090(11) 0.064(10) 0.022(8) -0.001(7) 0.014(7)
N29 0.114(14) 0.066(11) 0.109(14) -0.008(10) 0.025(11) -0.020(10)
N30 0.066(13) 0.073(12) 0.102(16) 0.027(11) -0.003(12) -0.024(10)
N31 0.078(13) 0.043(9) 0.054(11) 0.021(8) 0.011(10) -0.006(9)
N32 0.103(14) 0.039(7) 0.059(11) 0.005(8) -0.033(10) 0.006(9)
N33 0.091(14) 0.048(10) 0.065(12) -0.013(9) -0.022(11) 0.004(10)
N34 0.077(13) 0.079(13) 0.067(13) 0.015(11) 0.001(11) -0.023(11)
N35 0.115(19) 0.094(16) 0.097(17) -0.020(13) 0.061(15) 0.002(14)
O1W 0.032(6) 0.044(6) 0.031(6) 0.010(5) -0.002(5) 0.003(5)
O2W 0.039(6) 0.026(5) 0.019(6) 0.008(4) 0.002(5) -0.004(5)
O3W 0.036(6) 0.050(7) 0.025(6) 0.001(5) -0.007(5) -0.009(5)
O4W 0.064(9) 0.060(8) 0.050(8) 0.008(7) -0.007(7) -0.012(7)
O5W 0.041(7) 0.068(8) 0.025(6) -0.003(6) -0.015(5) -0.017(6)
O6W 0.073(9) 0.033(6) 0.056(9) -0.012(6) -0.010(7) -0.012(6)
O7W 0.075(10) 0.099(11) 0.052(9) 0.009(8) -0.023(8) 0.020(9)
O8W 0.078(10) 0.101(11) 0.069(10) 0.033(9) -0.025(8) -0.049(9)
O9W 0.19(2) 0.14(2) 0.10(2) -0.030(16) -0.015(16) -0.019(16)
O10W 0.28(3) 0.18(2) 0.095(18) 0.004(17) 0.04(2) 0.01(2)
O11W 0.131(19) 0.19(2) 0.15(2) -0.064(18) 0.006(16) 0.033(17)
O12W 0.16(3) 0.038(15) 0.07(2) -0.013(15) -0.04(2) -0.008(18)
O13W 0.135(15) 0.17(2) 0.21(2) -0.038(17) -0.121(14) -0.014(15)
O14W 0.19(2) 0.15(2) 0.23(3) 0.050(19) -0.10(2) -0.039(18)
O15W 0.099(15) 0.124(16) 0.16(2) -0.018(15) -0.013(14) 0.004(13)
O16W 0.034(7) 0.057(8) 0.124(13) 0.024(8) -0.024(8) -0.013(6)
O17W 0.149(15) 0.088(12) 0.120(14) 0.014(10) -0.096(11) -0.012(11)
O18W 0.121(14) 0.20(2) 0.068(11) 0.013(12) -0.067(10) -0.027(14)
O19W 0.174(15) 0.086(10) 0.081(11) -0.004(9) 0.027(11) -0.026(11)

loop_
_atom_type_symbol
_atom_type_description
_atom_type_scat_dispersion_real
_atom_type_scat_dispersion_imag
_atom_type_scat_source
C C 0.0033 0.0016 'International Tables Vol C Tables 4.2.6.8 and 6.1.1.4'
H H 0.0000 0.0000 'International Tables Vol C Tables 4.2.6.8 and 6.1.1.4'
B B 0.0013 0.0007 'International Tables Vol C Tables 4.2.6.8 and 6.1.1.4'
N N 0.0061 0.0033 'International Tables Vol C Tables 4.2.6.8 and 6.1.1.4'
O O 0.0106 0.0060 'International Tables Vol C Tables 4.2.6.8 and 6.1.1.4'
Co Co 0.3494 0.9721 'International Tables Vol C Tables 4.2.6.8 and 6.1.1.4'
W W -0.8490 6.8722 'International Tables Vol C Tables 4.2.6.8 and 6.1.1.4'

loop_
_geom_angle_atom_site_label_1
_geom_angle_atom_site_label_2
_geom_angle_atom_site_label_3
_geom_angle
O62 W1 O4 100.8(5)
O62 W1 O11 97.8(5)
O4 W1 O11 91.7(4)
O62 W1 O17 98.6(4)
O4 W1 O17 160.4(4)
O11 W1 O17 87.3(4)
O62 W1 O65 102.5(5)
O4 W1 O65 87.4(5)
O11 W1 O65 159.4(4)
O17 W1 O65 86.8(4)
O62 W1 O3 171.3(4)
O4 W1 O3 85.7(4)
O11 W1 O3 76.0(4)
O17 W1 O3 75.1(3)
O65 W1 O3 83.4(4)
O50 W2 O18 101.3(5)
O50 W2 O80 101.1(5)
O18 W2 O80 88.1(4)
O50 W2 O68 99.8(5)
O18 W2 O68 91.0(5)
O80 W2 O68 158.9(5)
O50 W2 O76 97.9(5)
O18 W2 O76 160.8(4)
O80 W2 O76 87.6(5)
O68 W2 O76 86.4(5)
O50 W2 O41 170.6(4)
O18 W2 O41 86.6(4)
O80 W2 O41 84.1(4)
O68 W2 O41 74.8(4)
O76 W2 O41 74.3(4)
O45 W3 O12 100.9(4)
O45 W3 O7 100.2(5)
O12 W3 O7 86.6(4)
O45 W3 O44 97.5(5)
O12 W3 O44 161.5(4)
O7 W3 O44 88.5(4)
O45 W3 O47 97.1(5)
O12 W3 O47 90.5(4)
O7 W3 O47 162.7(4)
O44 W3 O47 88.8(4)
O45 W3 O43 170.4(4)
O12 W3 O43 86.0(4)
O7 W3 O43 86.6(4)
O44 W3 O43 75.9(4)
O47 W3 O43 76.2(4)
O26 W4 O14 99.3(5)
O26 W4 O52 97.8(5)
O14 W4 O52 162.8(4)
O26 W4 O13 98.5(5)
O14 W4 O13 90.9(4)
O52 W4 O13 88.7(4)
O26 W4 O24 99.2(4)
O14 W4 O24 88.1(4)
O52 W4 O24 87.1(4)
O13 W4 O24 162.2(4)
O26 W4 O9 171.3(4)
O14 W4 O9 88.5(4)
O52 W4 O9 74.6(4)
O13 W4 O9 77.3(4)
O24 W4 O9 84.9(4)
O28 W5 O7 99.7(5)
O28 W5 O32 99.4(5)
O7 W5 O32 91.5(4)
O28 W5 O36 99.9(5)
O7 W5 O36 87.0(4)
O32 W5 O36 160.6(4)
O28 W5 O49 97.5(5)
O7 W5 O49 162.3(4)
O32 W5 O49 89.2(4)
O36 W5 O49 86.4(4)
O28 W5 O27 171.5(4)
O7 W5 O27 87.5(4)
O32 W5 O27 75.8(4)
O36 W5 O27 84.8(4)
O49 W5 O27 75.6(4)
O38 W6 O6 97.7(5)
O38 W6 O5 103.4(5)
O6 W6 O5 92.8(4)
O38 W6 O11 96.9(5)
O6 W6 O11 88.6(4)
O5 W6 O11 159.2(4)
O38 W6 O14 102.0(5)
O6 W6 O14 159.9(4)
O5 W6 O14 86.2(4)
O11 W6 O14 85.4(4)
O38 W6 O3 169.7(4)
O6 W6 O3 75.9(4)
O5 W6 O3 85.2(4)
O11 W6 O3 75.0(4)
O14 W6 O3 84.0(4)
O81 W7 O20 101.0(5)
O81 W7 O54 100.1(5)
O20 W7 O54 91.5(4)
O81 W7 O13 99.0(5)
O20 W7 O13 159.5(4)
O54 W7 O13 89.3(4)
O81 W7 O4 100.6(5)
O20 W7 O4 86.9(4)
O54 W7 O4 159.2(4)
O13 W7 O4 85.1(4)
O81 W7 O9 171.7(4)
O20 W7 O9 86.0(4)
O54 W7 O9 75.1(4)
O13 W7 O9 74.4(4)
O4 W7 O9 84.1(4)
O64 W8 O39 102.0(5)
O64 W8 O73 99.6(5)
O39 W8 O73 91.1(5)
O64 W8 O61 100.4(5)
O39 W8 O61 86.8(4)
O73 W8 O61 159.8(5)
O64 W8 O46 98.6(5)
O39 W8 O46 159.0(4)
O73 W8 O46 89.4(5)
O61 W8 O46 85.5(4)
O64 W8 O19 171.8(5)
O39 W8 O19 85.2(4)
O73 W8 O19 76.2(4)
O61 W8 O19 83.7(4)
O46 W8 O19 74.6(4)
O10 W9 O12 100.2(4)
O10 W9 O51 97.7(5)
O12 W9 O51 89.7(4)
O10 W9 O36 98.4(5)
O12 W9 O36 87.4(4)
O51 W9 O36 163.9(5)
O10 W9 O22 95.1(4)
O12 W9 O22 164.6(4)
O51 W9 O22 89.9(4)
O36 W9 O22 88.7(4)
O10 W9 O29 170.5(4)
O12 W9 O29 87.9(4)
O51 W9 O29 77.2(4)
O36 W9 O29 86.9(4)
O22 W9 O29 77.0(4)
O53 W10 O17 99.5(4)
O53 W10 O61 102.6(5)
O17 W10 O61 93.4(4)
O53 W10 O33 100.0(4)
O17 W10 O33 159.9(4)
O61 W10 O33 86.7(4)
O53 W10 O6 96.2(4)
O17 W10 O6 87.5(4)
O61 W10 O6 160.8(4)
O33 W10 O6 86.0(4)
O53 W10 O3 170.0(4)
O17 W10 O3 75.5(4)
O61 W10 O3 86.4(4)
O33 W10 O3 84.5(4)
O6 W10 O3 75.2(3)
O86 W11 O15 100.2(5)
O86 W11 O21 101.1(5)
O15 W11 O21 88.0(4)
O86 W11 O23 99.1(4)
O15 W11 O23 160.7(4)
O21 W11 O23 88.9(4)
O86 W11 O47 98.4(5)
O15 W11 O47 90.9(4)
O21 W11 O47 160.3(5)
O23 W11 O47 85.8(4)
O86 W11 O43 171.3(4)
O15 W11 O43 86.2(4)
O21 W11 O43 84.9(4)
O23 W11 O43 74.5(4)
O47 W11 O43 75.4(4)
O74 W12 O24 99.7(5)
O74 W12 O5 101.8(5)
O24 W12 O5 86.2(4)
O74 W12 O37 99.2(5)
O24 W12 O37 91.9(4)
O5 W12 O37 159.0(4)
O74 W12 O16 99.3(5)
O24 W12 O16 160.9(4)
O5 W12 O16 87.7(4)
O37 W12 O16 87.4(4)
O74 W12 O2 172.5(4)
O24 W12 O2 86.2(4)
O5 W12 O2 83.2(4)
O37 W12 O2 75.8(4)
O16 W12 O2 75.1(4)
O1 W13 O8 100.8(4)
O1 W13 O80 99.8(5)
O8 W13 O80 87.0(4)
O1 W13 O35 99.5(4)
O8 W13 O35 159.7(4)
O80 W13 O35 90.0(4)
O1 W13 O32 98.2(4)
O8 W13 O32 89.5(4)
O80 W13 O32 162.0(4)
O35 W13 O32 87.2(4)
O1 W13 O27 170.8(4)
O8 W13 O27 85.8(4)
O80 W13 O27 86.9(4)
O35 W13 O27 74.0(4)
O32 W13 O27 75.2(4)
O31 W14 O35 98.7(5)
O31 W14 O34 101.3(5)
O35 W14 O34 160.0(4)
O31 W14 O57 101.0(5)
O35 W14 O57 88.9(5)
O34 W14 O57 87.6(5)
O31 W14 O49 98.5(5)
O35 W14 O49 86.9(4)
O34 W14 O49 89.8(5)
O57 W14 O49 160.4(4)
O31 W14 O27 169.9(5)
O35 W14 O27 74.0(4)
O34 W14 O27 86.1(4)
O57 W14 O27 86.0(4)
O49 W14 O27 74.5(4)
O66 W15 O33 100.0(5)
O66 W15 O39 99.9(5)
O33 W15 O39 87.9(4)
O66 W15 O16 99.4(5)
O33 W15 O16 92.9(4)
O39 W15 O16 160.2(4)
O66 W15 O48 98.2(5)
O33 W15 O48 161.5(4)
O39 W15 O48 86.0(5)
O16 W15 O48 87.0(5)
O66 W15 O2 172.4(4)
O33 W15 O2 86.3(4)
O39 W15 O2 84.4(4)
O16 W15 O2 75.9(4)
O48 W15 O2 75.7(4)
O56 W16 O71 99.6(5)
O56 W16 O51 100.3(5)
O71 W16 O51 88.8(4)
O56 W16 O60 101.9(5)
O71 W16 O60 89.3(5)
O51 W16 O60 157.8(5)
O56 W16 O15 101.8(5)
O71 W16 O15 158.6(4)
O51 W16 O15 87.5(4)
O60 W16 O15 86.1(4)
O56 W16 O29 171.7(5)
O71 W16 O29 75.4(4)
O51 W16 O29 73.2(4)
O60 W16 O29 84.9(4)
O15 W16 O29 83.4(4)
O88 W17 O40 99.8(5)
O88 W17 O83 101.7(5)
O40 W17 O83 87.6(5)
O88 W17 O52 97.7(5)
O40 W17 O52 91.5(5)
O83 W17 O52 160.4(5)
O88 W17 O54 99.1(5)
O40 W17 O54 161.0(4)
O83 W17 O54 86.9(5)
O52 W17 O54 87.7(4)
O88 W17 O9 170.2(5)
O40 W17 O9 85.4(4)
O83 W17 O9 86.6(4)
O52 W17 O9 73.8(4)
O54 W17 O9 76.1(4)
O75 W18 O22 98.3(5)
O75 W18 O34 102.4(5)
O22 W18 O34 86.3(5)
O75 W18 O70 102.1(5)
O22 W18 O70 159.5(4)
O34 W18 O70 87.9(5)
O75 W18 O71 98.8(5)
O22 W18 O71 88.6(5)
O34 W18 O71 158.7(4)
O70 W18 O71 89.7(5)
O75 W18 O29 169.9(4)
O22 W18 O29 74.1(4)
O34 W18 O29 84.0(4)
O70 W18 O29 85.8(4)
O71 W18 O29 74.7(4)
O25 W19 O23 100.4(4)
O25 W19 O18 99.7(5)
O23 W19 O18 91.6(4)
O25 W19 O44 98.2(5)
O23 W19 O44 89.1(4)
O18 W19 O44 161.6(4)
O25 W19 O8 99.5(5)
O23 W19 O8 160.0(4)
O18 W19 O8 84.1(4)
O44 W19 O8 88.9(4)
O25 W19 O43 171.8(4)
O23 W19 O43 75.1(4)
O18 W19 O43 87.4(4)
O44 W19 O43 75.0(4)
O8 W19 O43 85.2(4)
O72 W20 O65 101.5(5)
O72 W20 O46 100.4(5)
O65 W20 O46 90.1(4)
O72 W20 O20 98.6(5)
O65 W20 O20 87.3(4)
O46 W20 O20 160.9(4)
O72 W20 O69 97.0(5)
O65 W20 O69 161.1(4)
O46 W20 O69 90.3(5)
O20 W20 O69 86.2(5)
O72 W20 O19 172.4(5)
O65 W20 O19 85.6(4)
O46 W20 O19 76.7(4)
O20 W20 O19 84.3(4)
O69 W20 O19 76.1(4)
O67 W21 O60 100.9(5)
O67 W21 O21 101.6(5)
O60 W21 O21 86.9(5)
O67 W21 O78 98.5(5)
O60 W21 O78 90.2(5)
O21 W21 O78 159.9(5)
O67 W21 O68 97.9(5)
O60 W21 O68 161.2(5)
O21 W21 O68 89.7(5)
O78 W21 O68 86.7(5)
O67 W21 O41 170.0(5)
O60 W21 O41 86.9(4)
O21 W21 O41 85.0(4)
O78 W21 O41 75.1(4)
O68 W21 O41 74.4(4)
O55 W22 O57 101.6(5)
O55 W22 O70 101.0(5)
O57 W22 O70 87.4(5)
O55 W22 O76 99.0(5)
O57 W22 O76 89.9(5)
O70 W22 O76 159.9(4)
O55 W22 O78 99.0(5)
O57 W22 O78 159.4(4)
O70 W22 O78 87.1(5)
O76 W22 O78 88.5(5)
O55 W22 O41 171.6(5)
O57 W22 O41 84.6(4)
O70 W22 O41 84.8(4)
O76 W22 O41 75.1(4)
O78 W22 O41 75.2(4)
O87 W23 O79 99.9(6)
O87 W23 O48 97.5(5)
O79 W23 O48 91.1(5)
O87 W23 O37 98.8(6)
O79 W23 O37 161.2(5)
O48 W23 O37 88.7(5)
O87 W23 O40 101.6(5)
O79 W23 O40 86.8(5)
O48 W23 O40 160.9(5)
O37 W23 O40 87.3(5)
O87 W23 O2 171.4(5)
O79 W23 O2 85.7(4)
O48 W23 O2 75.8(4)
O37 W23 O2 76.0(4)
O40 W23 O2 85.1(4)
O58 W24 O69 101.4(5)
O58 W24 O83 98.5(5)
O69 W24 O83 90.1(5)
O58 W24 O79 98.9(5)
O69 W24 O79 159.7(5)
O83 W24 O79 86.8(5)
O58 W24 O73 100.0(5)
O69 W24 O73 89.4(5)
O83 W24 O73 161.3(4)
O79 W24 O73 87.2(5)
O58 W24 O19 174.3(5)
O69 W24 O19 75.4(4)
O83 W24 O19 86.4(4)
O79 W24 O19 84.4(4)
O73 W24 O19 75.4(4)
O1W Co1 O2W 172.6(4)
O1W Co1 O59 85.6(4)
O2W Co1 O59 90.6(4)
O1W Co1 O42 87.5(4)
O2W Co1 O42 85.4(4)
O59 Co1 O42 76.8(4)
O1W Co1 N3 92.3(4)
O2W Co1 N3 92.5(4)
O59 Co1 N3 71.0(4)
O42 Co1 N3 147.7(4)
O1W Co1 N4 94.5(4)
O2W Co1 N4 92.4(4)
O59 Co1 N4 141.6(4)
O42 Co1 N4 141.7(5)
N3 Co1 N4 70.6(5)
O1W Co1 N5 92.7(4)
O2W Co1 N5 87.2(4)
O59 Co1 N5 148.4(4)
O42 Co1 N5 71.6(4)
N3 Co1 N5 140.6(5)
N4 Co1 N5 70.1(5)
O1 Co2 N11 92.2(4)
O1 Co2 O82 87.2(4)
N11 Co2 O82 142.2(4)
O1 Co2 N10 84.8(4)
N11 Co2 N10 70.9(5)
O82 Co2 N10 146.3(4)
O1 Co2 N12 92.0(4)
N11 Co2 N12 70.2(5)
O82 Co2 N12 72.0(4)
N10 Co2 N12 140.9(5)
O1 Co2 O30 89.3(4)
N11 Co2 O30 142.1(5)
O82 Co2 O30 75.7(4)
N10 Co2 O30 71.5(4)
N12 Co2 O30 147.6(4)
O1 Co2 O3W 177.0(4)
N11 Co2 O3W 90.2(4)
O82 Co2 O3W 89.8(4)
N10 Co2 O3W 97.7(4)
N12 Co2 O3W 87.0(4)
O30 Co2 O3W 90.0(4)
N18 Co3 O5W 85.0(5)
N18 Co3 O4W 98.4(5)
O5W Co3 O4W 173.9(5)
N18 Co3 N17 71.0(5)
O5W Co3 N17 88.4(5)
O4W Co3 N17 87.9(5)
N18 Co3 O85 142.8(5)
O5W Co3 O85 90.0(4)
O4W Co3 O85 84.2(5)
N17 Co3 O85 72.0(4)
N18 Co3 N19 71.2(5)
O5W Co3 N19 87.6(5)
O4W Co3 N19 98.2(5)
N17 Co3 N19 142.2(5)
O85 Co3 N19 145.5(5)
N18 Co3 O84 140.7(5)
O5W Co3 O84 94.4(4)
O4W Co3 O84 86.1(5)
N17 Co3 O84 148.3(5)
O85 Co3 O84 76.5(4)
N19 Co3 O84 69.4(5)
O6W Co4 O10 169.3(4)
O6W Co4 N24 82.9(5)
O10 Co4 N24 92.3(4)
O6W Co4 O63 84.8(4)
O10 Co4 O63 84.6(4)
N24 Co4 O63 72.9(5)
O6W Co4 N25 94.8(5)
O10 Co4 N25 92.4(4)
N24 Co4 N25 68.9(5)
O63 Co4 N25 141.5(4)
O6W Co4 O77 89.1(5)
O10 Co4 O77 90.2(4)
N24 Co4 O77 149.8(5)
O63 Co4 O77 77.5(4)
N25 Co4 O77 141.0(5)
O6W Co4 N26 97.6(5)
O10 Co4 N26 92.2(4)
N24 Co4 N26 139.9(5)
O63 Co4 N26 147.2(4)
N25 Co4 N26 71.2(5)
O77 Co4 N26 69.9(5)
O8W Co5 N33 92.7(6)
O8W Co5 O89 90.8(6)
N33 Co5 O89 147.8(7)
O8W Co5 N32 92.4(6)
N33 Co5 N32 69.0(7)
O89 Co5 N32 142.8(6)
O8W Co5 O7W 176.9(6)
N33 Co5 O7W 88.2(6)
O89 Co5 O7W 86.9(6)
N32 Co5 O7W 90.7(6)
O8W Co5 N31 86.0(6)
N33 Co5 N31 139.4(7)
O89 Co5 N31 72.7(6)
N32 Co5 N31 70.5(6)
O7W Co5 N31 95.2(6)
O8W Co5 O90 87.9(6)
N33 Co5 O90 71.9(7)
O89 Co5 O90 76.3(6)
N32 Co5 O90 140.9(6)
O7W Co5 O90 89.7(6)
N31 Co5 O90 148.4(6)
O41 B1 O29 111.8(11)
O41 B1 O43 110.8(11)
O29 B1 O43 108.2(11)
O41 B1 O27 108.2(11)
O29 B1 O27 108.7(11)
O43 B1 O27 109.2(10)
O19 B2 O2 110.9(13)
O19 B2 O3 109.6(12)
O2 B2 O3 109.9(12)
O19 B2 O9 110.1(12)
O2 B2 O9 107.9(12)
O3 B2 O9 108.4(12)
W13 O1 Co2 144.8(5)
B2 O2 W15 126.0(9)
B2 O2 W23 125.6(9)
W15 O2 W23 89.5(3)
B2 O2 W12 126.4(9)
W15 O2 W12 89.3(3)
W23 O2 W12 88.0(3)
B2 O3 W1 127.0(8)
B2 O3 W10 124.4(9)
W1 O3 W10 89.0(3)
B2 O3 W6 126.6(8)
W1 O3 W6 89.3(3)
W10 O3 W6 88.5(3)
W1 O4 W7 149.1(6)
W6 O5 W12 151.6(5)
W6 O6 W10 120.4(5)
W5 O7 W3 148.1(5)
W13 O8 W19 149.7(6)
B2 O9 W4 126.9(8)
B2 O9 W17 125.9(9)
W4 O9 W17 91.1(4)
B2 O9 W7 123.1(8)
W4 O9 W7 89.7(3)
W17 O9 W7 88.9(3)
W9 O10 Co4 147.4(6)
W1 O11 W6 119.6(5)
W9 O12 W3 146.2(5)
W4 O13 W7 118.5(5)
W4 O14 W6 146.5(5)
W11 O15 W16 148.6(6)
W12 O16 W15 119.7(5)
W10 O17 W1 120.4(5)
W2 O18 W19 148.4(6)
B2 O19 W20 127.5(9)
B2 O19 W8 125.7(9)
W20 O19 W8 88.9(3)
B2 O19 W24 125.7(9)
W20 O19 W24 88.8(3)
W8 O19 W24 87.8(3)
W7 O20 W20 149.8(5)
W11 O21 W21 148.7(6)
W18 O22 W9 118.6(5)
W19 O23 W11 121.2(5)
W12 O24 W4 147.9(6)
B1 O27 W5 126.3(8)
B1 O27 W13 125.0(8)
W5 O27 W13 89.5(3)
B1 O27 W14 124.8(7)
W5 O27 W14 90.3(3)
W13 O27 W14 89.8(3)
B1 O29 W9 128.2(8)
B1 O29 W18 124.3(8)
W9 O29 W18 90.1(3)
B1 O29 W16 125.3(8)
W9 O29 W16 89.4(3)
W18 O29 W16 87.4(3)
C12 O30 Co2 115.1(10)
W5 O32 W13 119.4(5)
W15 O33 W10 148.2(6)
W14 O34 W18 148.0(6)
W14 O35 W13 122.2(6)
W5 O36 W9 145.9(6)
W12 O37 W23 120.2(5)
W8 O39 W15 148.6(6)
W17 O40 W23 148.4(6)
B1 O41 W2 127.0(8)
B1 O41 W22 127.3(8)
W2 O41 W22 89.1(4)
B1 O41 W21 123.9(9)
W2 O41 W21 88.9(4)
W22 O41 W21 88.5(4)
C9 O42 Co1 117.9(9)
B1 O43 W3 126.7(8)
B1 O43 W19 125.4(8)
W3 O43 W19 89.5(3)
B1 O43 W11 125.0(8)
W3 O43 W11 89.5(3)
W19 O43 W11 89.1(3)
W3 O44 W19 119.4(5)
W20 O46 W8 119.6(5)
W3 O47 W11 118.9(5)
W23 O48 W15 118.9(6)
W5 O49 W14 119.6(5)
W16 O51 W9 120.0(6)
W17 O52 W4 120.4(5)
W7 O54 W17 119.8(5)
W22 O57 W14 148.6(6)
C1 O59 Co1 119.6(10)
W21 O60 W16 150.1(6)
W10 O61 W8 149.2(6)
C34 O63 Co4 115.2(10)
W20 O65 W1 148.4(6)
W21 O68 W2 121.9(6)
W24 O69 W20 119.5(5)
W22 O70 W18 148.9(6)
W16 O71 W18 122.5(5)
W8 O73 W24 120.6(5)
W22 O76 W2 121.4(6)
C42 O77 Co4 117.1(10)
W21 O78 W22 121.2(5)
W23 O79 W24 149.3(7)
W13 O80 W2 147.3(6)
C20 O82 Co2 116.7(10)
W17 O83 W24 147.1(7)
C31 O84 Co3 119.9(11)
C23 O85 Co3 115.6(11)
C45 O89 Co5 114.5(14)
C53 O90 Co5 118.9(16)
O59 C1 N1 127.7(16)
O59 C1 N2 118.9(15)
N1 C1 N2 113.3(15)
N3 C2 C3 114.9(13)
N3 C2 C10 122.5(15)
C3 C2 C10 122.5(14)
N4 C3 C2 115.0(13)
N4 C3 C4 117.7(15)
C2 C3 C4 127.3(14)
C5 C4 C3 120.9(15)
C5 C4 H4A 119.6
C3 C4 H4A 119.6
C4 C5 C6 121.0(16)
C4 C5 H5A 119.5
C6 C5 H5A 119.5
C5 C6 C7 116.6(16)
C5 C6 H6A 121.7
C7 C6 H6A 121.7
N4 C7 C6 121.9(15)
N4 C7 C8 114.3(14)
C6 C7 C8 123.8(15)
N5 C8 C7 112.0(15)
N5 C8 C11 127.6(15)
C7 C8 C11 120.3(14)
O42 C9 N7 122.2(14)
O42 C9 N6 119.4(13)
N7 C9 N6 118.4(15)
C2 C10 H10A 109.5
C2 C10 H10B 109.5
H10A C10 H10B 109.5
C2 C10 H10C 109.5
H10A C10 H10C 109.5
H10B C10 H10C 109.5
C8 C11 H11A 109.5
C8 C11 H11B 109.5
H11A C11 H11B 109.5
C8 C11 H11C 109.5
H11A C11 H11C 109.5
H11B C11 H11C 109.5
O30 C12 N9 121.7(13)
O30 C12 N8 123.1(15)
N9 C12 N8 115.2(15)
N10 C13 C22 126.6(16)
N10 C13 C14 110.5(14)
C22 C13 C14 122.6(16)
N11 C14 C15 124.7(16)
N11 C14 C13 114.6(13)
C15 C14 C13 120.5(16)
C14 C15 C16 114.1(17)
C14 C15 H15A 122.9
C16 C15 H15A 122.9
C17 C16 C15 121.8(16)
C17 C16 H16A 119.1
C15 C16 H16A 119.1
C18 C17 C16 117.6(16)
C18 C17 H17A 121.2
C16 C17 H17A 121.2
N11 C18 C17 122.7(16)
N11 C18 C19 114.0(12)
C17 C18 C19 123.4(15)
N12 C19 C18 112.9(14)
N12 C19 C21 125.4(16)
C18 C19 C21 121.4(14)
O82 C20 N13 122.0(15)
O82 C20 N14 119.8(15)
N13 C20 N14 118.1(15)
C39 C38 C37 118.4(16)
C39 C38 H38A 120.8
C37 C38 H38A 120.8
C38 C39 C40 118.0(18)
C38 C39 H39A 121.0
C40 C39 H39A 121.0
N25 C40 C39 123.6(15)
N25 C40 C41 114.7(13)
C39 C40 C41 121.6(15)
N26 C41 C40 112.3(13)
N26 C41 C43 123.3(14)
C40 C41 C43 124.4(13)
O77 C42 N28 121.6(16)
O77 C42 N27 122.4(14)
N28 C42 N27 115.9(17)
C41 C43 H43A 109.5
C41 C43 H43B 109.5
H43A C43 H43B 109.5
C41 C43 H43C 109.5
H43A C43 H43C 109.5
H43B C43 H43C 109.5
C35 C44 H44A 109.5
C35 C44 H44B 109.5
H44A C44 H44B 109.5
C35 C44 H44C 109.5
H44A C44 H44C 109.5
H44B C44 H44C 109.5
O89 C45 N29 121(2)
O89 C45 N30 125(2)
N29 C45 N30 114(2)
N31 C46 C47 109.0(19)
N31 C46 C54 126.7(19)
C47 C46 C54 124(2)
C48 C47 N32 122(2)
C48 C47 C46 123(2)
N32 C47 C46 115.0(19)
C47 C48 C49 118(2)
C47 C48 H48A 121.0
C49 C48 H48A 121.0
C50 C49 C48 122(3)
C50 C49 H49A 119.0
C48 C49 H49A 119.0
C49 C50 C51 117(2)
C49 C50 H50A 121.5
C51 C50 H50A 121.5
N32 C51 C50 123(3)
N32 C51 C52 113(2)
C50 C51 C52 124(2)
N33 C52 C55 127(2)
N33 C52 C51 110.6(19)
C55 C52 C51 122(2)
O90 C53 N35 126(2)
O90 C53 N34 120(2)
N35 C53 N34 114(2)
C46 C54 H54A 109.5
C46 C54 H54B 109.5
H54A C54 H54B 109.5
C46 C54 H54C 109.5
H54A C54 H54C 109.5
H54B C54 H54C 109.5
C19 C21 H21A 109.5
C19 C21 H21B 109.5
H21A C21 H21B 109.5
C19 C21 H21C 109.5
H21A C21 H21C 109.5
H21B C21 H21C 109.5
C13 C22 H22A 109.5
C13 C22 H22B 109.5
H22A C22 H22B 109.5
C13 C22 H22C 109.5
H22A C22 H22C 109.5
H22B C22 H22C 109.5
O85 C23 N16 123.6(16)
O85 C23 N15 121.6(17)
N16 C23 N15 114.7(16)
N17 C24 C25 114.4(15)
N17 C24 C33 127.2(17)
C25 C24 C33 118.2(15)
C26 C25 N18 125.2(17)
C26 C25 C24 124.6(17)
N18 C25 C24 109.9(14)
C27 C26 C25 118.6(17)
C27 C26 H26A 120.7
C25 C26 H26A 120.7
C26 C27 C28 120.4(16)
C26 C27 H27A 119.8
C28 C27 H27A 119.8
C29 C28 C27 117.2(16)
C29 C28 H28A 121.4
C27 C28 H28A 121.4
N18 C29 C28 121.9(15)
N18 C29 C30 112.7(13)
C28 C29 C30 125.1(15)
N19 C30 C29 114.5(13)
N19 C30 C32 122.8(14)
C29 C30 C32 122.5(14)
O84 C31 N21 126.6(17)
O84 C31 N20 119.8(15)
N21 C31 N20 113.6(15)
C30 C32 H32A 109.5
C30 C32 H32B 109.5
H32A C32 H32B 109.5
C30 C32 H32C 109.5
H32A C32 H32C 109.5
H32B C32 H32C 109.5
C24 C33 H33A 109.5
C24 C33 H33B 109.5
H33A C33 H33B 109.5
C24 C33 H33C 109.5
H33A C33 H33C 109.5
H33B C33 H33C 109.5
O63 C34 N22 123.3(16)
O63 C34 N23 119.8(16)
N22 C34 N23 116.7(15)
N24 C35 C36 118.0(15)
N24 C35 C44 123.6(16)
C36 C35 C44 118.4(13)
N25 C36 C37 124.2(17)
N25 C36 C35 107.7(14)
C37 C36 C35 128.1(16)
C36 C37 C38 118.5(17)
C36 C37 H37A 120.7
C38 C37 H37A 120.7
C52 C55 H55A 109.5
C52 C55 H55B 109.5
H55A C55 H55B 109.5
C52 C55 H55C 109.5
H55A C55 H55C 109.5
H55B C55 H55C 109.5
C1 N1 H1A 120.0
C1 N1 H1B 120.0
H1A N1 H1B 120.0
N3 N2 C1 114.3(13)
N3 N2 H2A 122.9
C1 N2 H2A 122.9
C2 N3 N2 124.3(13)
C2 N3 Co1 119.6(11)
N2 N3 Co1 115.7(9)
C7 N4 C3 121.6(14)
C7 N4 Co1 120.0(10)
C3 N4 Co1 118.1(11)
C8 N5 N6 121.6(14)
C8 N5 Co1 121.2(11)
N6 N5 Co1 114.7(9)
N5 N6 C9 115.3(13)
N5 N6 H6B 122.3
C9 N6 H6B 122.3
C9 N7 H7A 120.0
C9 N7 H7B 120.0
H7A N7 H7B 120.0
C12 N8 H8A 120.0
C12 N8 H8B 120.0
H8A N8 H8B 120.0
C12 N9 N10 114.1(13)
C12 N9 H9A 122.9
N10 N9 H9A 122.9
C13 N10 N9 121.5(14)
C13 N10 Co2 123.8(11)
N9 N10 Co2 114.7(10)
C18 N11 C14 118.8(13)
C18 N11 Co2 121.2(10)
C14 N11 Co2 120.0(10)
C19 N12 N13 124.4(13)
C19 N12 Co2 121.3(11)
N13 N12 Co2 114.1(9)
C20 N13 N12 115.1(13)
C20 N13 H13A 122.5
N12 N13 H13A 122.5
C20 N14 H14A 120.0
C20 N14 H14B 120.0
H14A N14 H14B 120.0
C23 N15 H15B 120.0
C23 N15 H15C 120.0
H15B N15 H15C 120.0
N17 N16 C23 112.7(15)
N17 N16 H16B 123.7
C23 N16 H16B 123.7
C24 N17 N16 122.0(15)
C24 N17 Co3 122.2(12)
N16 N17 Co3 115.8(11)
C25 N18 C29 115.9(14)
C25 N18 Co3 122.1(11)
C29 N18 Co3 121.1(11)
C30 N19 N20 121.2(13)
C30 N19 Co3 119.6(10)
N20 N19 Co3 119.2(10)
N19 N20 C31 111.5(13)
N19 N20 H20A 124.3
C31 N20 H20A 124.3
C31 N21 H21D 120.0
C31 N21 H21E 120.0
H21D N21 H21E 120.0
C34 N22 H22D 120.0
C34 N22 H22E 120.0
H22D N22 H22E 120.0
C34 N23 N24 117.2(15)
C34 N23 H23A 121.4
N24 N23 H23A 121.4
C35 N24 N23 124.8(15)
C35 N24 Co4 120.8(12)
N23 N24 Co4 113.1(10)
C36 N25 C40 117.2(14)
C36 N25 Co4 123.1(11)
C40 N25 Co4 119.5(10)
C41 N26 N27 119.5(14)
C41 N26 Co4 121.4(10)
N27 N26 Co4 118.6(10)
C42 N27 N26 111.9(14)
C42 N27 H27B 124.0
N26 N27 H27B 124.0
C42 N28 H28B 120.0
C42 N28 H28C 120.0
H28B N28 H28C 120.0
C45 N29 H29A 120.0
C45 N29 H29B 120.0
H29A N29 H29B 120.0
N31 N30 C45 108.6(18)
N31 N30 H30A 125.7
C45 N30 H30A 125.7
C46 N31 N30 116.9(17)
C46 N31 Co5 125.0(13)
N30 N31 Co5 117.7(13)
C51 N32 C47 118(2)
C51 N32 Co5 122.1(17)
C47 N32 Co5 120.3(13)
C52 N33 N34 118.9(18)
C52 N33 Co5 124.7(16)
N34 N33 Co5 116.0(13)
C53 N34 N33 113.1(18)
C53 N34 H34A 123.5
N33 N34 H34A 123.5
C53 N35 H35A 120.0
C53 N35 H35B 120.0
H35A N35 H35B 120.0

loop_
_geom_bond_atom_site_label_1
_geom_bond_atom_site_label_2
_geom_bond_distance
W1 O62 1.710(11)
W1 O4 1.836(10)
W1 O11 1.922(10)
W1 O17 1.931(9)
W1 O65 1.953(11)
W1 O3 2.351(9)
W2 O50 1.696(11)
W2 O18 1.879(10)
W2 O80 1.893(11)
W2 O68 1.914(11)
W2 O76 1.935(10)
W2 O41 2.377(11)
W3 O45 1.718(11)
W3 O12 1.902(9)
W3 O7 1.908(9)
W3 O44 1.912(10)
W3 O47 1.924(10)
W3 O43 2.339(10)
W4 O26 1.726(11)
W4 O14 1.875(10)
W4 O52 1.914(11)
W4 O13 1.914(9)
W4 O24 1.916(10)
W4 O9 2.304(10)
W5 O28 1.731(11)
W5 O7 1.879(9)
W5 O32 1.903(9)
W5 O36 1.905(10)
W5 O49 1.917(9)
W5 O27 2.334(11)
W6 O38 1.683(11)
W6 O6 1.878(9)
W6 O5 1.885(10)
W6 O11 1.932(10)
W6 O14 1.946(9)
W6 O3 2.386(9)
W7 O81 1.707(10)
W7 O20 1.857(10)
W7 O54 1.909(10)
W7 O13 1.945(10)
W7 O4 1.952(10)
W7 O9 2.399(9)
W8 O64 1.721(10)
W8 O39 1.876(11)
W8 O73 1.889(10)
W8 O61 1.906(11)
W8 O46 1.936(11)
W8 O19 2.383(10)
W9 O10 1.724(10)
W9 O12 1.898(9)
W9 O51 1.922(11)
W9 O36 1.929(10)
W9 O22 1.958(10)
W9 O29 2.252(11)
W10 O53 1.719(9)
W10 O17 1.882(9)
W10 O61 1.884(10)
W10 O33 1.921(10)
W10 O6 1.946(9)
W10 O3 2.370(9)
W11 O86 1.735(11)
W11 O15 1.868(10)
W11 O21 1.885(11)
W11 O23 1.921(9)
W11 O47 1.925(11)
W11 O43 2.368(10)
W12 O74 1.682(11)
W12 O24 1.881(10)
W12 O5 1.893(10)
W12 O37 1.897(10)
W12 O16 1.900(10)
W12 O2 2.389(9)
W13 O1 1.712(10)
W13 O8 1.877(10)
W13 O80 1.878(10)
W13 O35 1.913(9)
W13 O32 1.915(10)
W13 O27 2.349(10)
W14 O31 1.680(11)
W14 O35 1.888(10)
W14 O34 1.890(10)
W14 O57 1.903(11)
W14 O49 1.936(11)
W14 O27 2.365(9)
W15 O66 1.719(10)
W15 O33 1.858(10)
W15 O39 1.910(10)
W15 O16 1.936(10)
W15 O48 1.949(11)
W15 O2 2.331(9)
W16 O56 1.705(11)
W16 O71 1.883(10)
W16 O51 1.889(10)
W16 O60 1.909(12)
W16 O15 1.923(10)
W16 O29 2.436(10)
W17 O88 1.737(11)
W17 O40 1.872(11)
W17 O83 1.904(11)
W17 O52 1.909(11)
W17 O54 1.930(10)
W17 O9 2.342(9)
W18 O75 1.709(10)
W18 O22 1.890(11)
W18 O34 1.897(11)
W18 O70 1.902(11)
W18 O71 1.945(11)
W18 O29 2.422(10)
W19 O25 1.733(10)
W19 O23 1.892(9)
W19 O18 1.907(11)
W19 O44 1.924(10)
W19 O8 1.930(10)
W19 O43 2.365(9)
W20 O72 1.720(10)
W20 O65 1.845(12)
W20 O46 1.886(11)
W20 O20 1.913(9)
W20 O69 1.934(11)
W20 O19 2.334(10)
W21 O67 1.725(11)
W21 O60 1.860(11)
W21 O21 1.893(11)
W21 O78 1.902(11)
W21 O68 1.909(11)
W21 O41 2.395(11)
W22 O55 1.732(10)
W22 O57 1.880(11)
W22 O70 1.881(11)
W22 O76 1.888(11)
W22 O78 1.921(12)
W22 O41 2.378(10)
W23 O87 1.707(12)
W23 O79 1.873(11)
W23 O48 1.891(11)
W23 O37 1.917(11)
W23 O40 1.927(11)
W23 O2 2.368(10)
W24 O58 1.719(11)
W24 O69 1.892(12)
W24 O83 1.912(12)
W24 O79 1.918(12)
W24 O73 1.921(11)
W24 O19 2.391(10)
Co1 O1W 2.134(10)
Co1 O2W 2.159(9)
Co1 O59 2.181(10)
Co1 O42 2.189(10)
Co1 N3 2.195(12)
Co1 N4 2.198(12)
Co1 N5 2.225(13)
Co2 O1 2.152(10)
Co2 N11 2.154(11)
Co2 O82 2.160(11)
Co2 N10 2.185(13)
Co2 N12 2.197(12)
Co2 O30 2.228(10)
Co2 O3W 2.235(11)
Co3 N18 2.114(14)
Co3 O5W 2.147(12)
Co3 O4W 2.155(13)
Co3 N17 2.185(14)
Co3 O85 2.186(11)
Co3 N19 2.207(13)
Co3 O84 2.208(12)
Co4 O6W 2.125(12)
Co4 O10 2.138(10)
Co4 N24 2.187(14)
Co4 O63 2.196(11)
Co4 N25 2.201(11)
Co4 O77 2.207(11)
Co4 N26 2.211(14)
Co5 O8W 2.122(15)
Co5 N33 2.138(16)
Co5 O89 2.144(14)
Co5 N32 2.145(19)
Co5 O7W 2.171(14)
Co5 N31 2.174(16)
Co5 O90 2.220(14)
B1 O41 1.510(19)
B1 O29 1.520(18)
B1 O43 1.533(17)
B1 O27 1.547(18)
B2 O19 1.50(2)
B2 O2 1.51(2)
B2 O3 1.52(2)
B2 O9 1.57(2)
O30 C12 1.200(19)
O42 C9 1.250(18)
O59 C1 1.186(18)
O63 C34 1.250(19)
O77 C42 1.26(2)
O82 C20 1.253(18)
O84 C31 1.206(18)
O85 C23 1.210(19)
O89 C45 1.26(2)
O90 C53 1.19(2)
C1 N1 1.34(2)
C1 N2 1.41(2)
C2 N3 1.307(18)
C2 C3 1.40(2)
C2 C10 1.50(2)
C3 N4 1.336(19)
C3 C4 1.42(2)
C4 C5 1.34(2)
C4 H4A 0.9300
C5 C6 1.37(2)
C5 H5A 0.9300
C6 C7 1.41(2)
C6 H6A 0.9300
C7 N4 1.33(2)
C7 C8 1.48(2)
C8 N5 1.297(18)
C8 C11 1.49(2)
C9 N7 1.319(19)
C9 N6 1.387(19)
C10 H10A 0.9600
C10 H10B 0.9600
C10 H10C 0.9600
C11 H11A 0.9600
C11 H11B 0.9600
C11 H11C 0.9600
C12 N9 1.37(2)
C12 N8 1.400(18)
C13 N10 1.276(19)
C13 C22 1.47(3)
C13 C14 1.52(2)
C14 N11 1.33(2)
C14 C15 1.38(2)
C15 C16 1.41(2)
C15 H15A 0.9300
C16 C17 1.386(16)
C16 H16A 0.9300
C17 C18 1.365(15)
C17 H17A 0.9300
C18 N11 1.327(19)
C18 C19 1.45(2)
C19 N12 1.300(19)
C19 C21 1.51(2)
C20 N13 1.307(19)
C20 N14 1.33(2)
C38 C39 1.36(2)
C38 C37 1.43(3)
C38 H38A 0.9300
C39 C40 1.38(2)
C39 H39A 0.9300
C40 N25 1.35(2)
C40 C41 1.50(2)
C41 N26 1.330(18)
C41 C43 1.543(15)
C42 N28 1.31(2)
C42 N27 1.34(2)
C43 H43A 0.9600
C43 H43B 0.9600
C43 H43C 0.9600
C44 C35 1.57(2)
C44 H44A 0.9600
C44 H44B 0.9600
C44 H44C 0.9600
C45 N29 1.38(3)
C45 N30 1.39(3)
C46 N31 1.36(2)
C46 C47 1.45(3)
C46 C54 1.48(3)
C47 C48 1.36(3)
C47 N32 1.41(3)
C48 C49 1.40(3)
C48 H48A 0.9300
C49 C50 1.37(3)
C49 H49A 0.9300
C50 C51 1.42(3)
C50 H50A 0.9300
C51 N32 1.33(3)
C51 C52 1.44(3)
C52 N33 1.31(3)
C52 C55 1.42(3)
C53 N35 1.36(3)
C53 N34 1.39(3)
C54 H54A 0.9600
C54 H54B 0.9600
C54 H54C 0.9600
C21 H21A 0.9600
C21 H21B 0.9600
C21 H21C 0.9600
C22 H22A 0.9600
C22 H22B 0.9600
C22 H22C 0.9600
C23 N16 1.37(2)
C23 N15 1.38(2)
C24 N17 1.23(2)
C24 C25 1.52(2)
C24 C33 1.55(2)
C25 C26 1.33(2)
C25 N18 1.35(2)
C26 C27 1.33(2)
C26 H26A 0.9300
C27 C28 1.43(2)
C27 H27A 0.9300
C28 C29 1.37(2)
C28 H28A 0.9300
C29 N18 1.37(2)
C29 C30 1.44(2)
C30 N19 1.301(19)
C30 C32 1.533(14)
C31 N21 1.29(2)
C31 N20 1.41(2)
C32 H32A 0.9600
C32 H32B 0.9600
C32 H32C 0.9600
C33 H33A 0.9600
C33 H33B 0.9600
C33 H33C 0.9600
C34 N22 1.35(2)
C34 N23 1.36(2)
C35 N24 1.228(19)
C35 C36 1.48(2)
C36 N25 1.320(19)
C36 C37 1.34(2)
C37 H37A 0.9300
C55 H55A 0.9600
C55 H55B 0.9600
C55 H55C 0.9600
N1 H1A 0.8600
N1 H1B 0.8600
N2 N3 1.328(17)
N2 H2A 0.8600
N5 N6 1.348(17)
N6 H6B 0.8600
N7 H7A 0.8600
N7 H7B 0.8600
N8 H8A 0.8600
N8 H8B 0.8600
N9 N10 1.372(17)
N9 H9A 0.8600
N12 N13 1.377(17)
N13 H13A 0.8600
N14 H14A 0.8600
N14 H14B 0.8600
N15 H15B 0.8600
N15 H15C 0.8600
N16 N17 1.352(19)
N16 H16B 0.8600
N19 N20 1.341(18)
N20 H20A 0.8600
N21 H21D 0.8600
N21 H21E 0.8600
N22 H22D 0.8600
N22 H22E 0.8600
N23 N24 1.362(18)
N23 H23A 0.8600
N26 N27 1.359(18)
N27 H27B 0.8600
N28 H28B 0.8600
N28 H28C 0.8600
N29 H29A 0.8600
N29 H29B 0.8600
N30 N31 1.38(2)
N30 H30A 0.8600
N33 N34 1.42(2)
N34 H34A 0.8600
N35 H35A 0.8600
N35 H35B 0.8600
